data_4003039
loop_
_publ_author_name
'Chen, Cheng-Xia'
'Wei, Zhang-Wen'
'Cao, Chen-Chen'
'Yin, Shao-Yun'
'Qiu, Qian-Feng'
'Zhu, Neng-Xiu'
'Xiong, Yang-Yang'
'Jiang, Ji-Jun'
'Pan, Mei'
'Su, Cheng-Yong'

_publ_section_title
;
 All Roads Lead to Rome: Tuning the Luminescence of a Breathing Catenated
 Zr-MOF by Programmable Multiplexing Pathways
;
_journal_issue 15
_journal_name_full 'Chemistry of Materials'
_journal_page_first 5550
_journal_paper_doi 10.1021/acs.chemmater.9b01258
_journal_volume 31
_journal_year 2019
_chemical_formula_moiety 'C108 H64 O32 Zr6 [+ solvent]'
_chemical_formula_sum 'C108 H64 O32 Zr6'
_chemical_formula_weight 2420.91
_chemical_name_common LIFM-114-Ether
_space_group_crystal_system orthorhombic
_space_group_IT_number 65
_space_group_name_Hall '-C 2 2'
_space_group_name_H-M_alt 'C m m m'
_symmetry_space_group_name_Hall '-C 2 2'
_symmetry_space_group_name_H-M 'C m m m'
_atom_sites_solution_hydrogens mixed
_audit_creation_date 2017-12-07
_audit_creation_method
;
Olex2 1.2
(compiled 2017.08.10 svn.r3458 for OlexSys, GUI svn.r5381)
;
_cell_angle_alpha 90
_cell_angle_beta 90
_cell_angle_gamma 90
_cell_formula_units_Z 4
_cell_length_a 20.557(2)
_cell_length_b 42.7525(17)
_cell_length_c 17.8758(7)
_cell_measurement_reflns_used 5276
_cell_measurement_temperature 150(2)
_cell_measurement_theta_max 63.0950
_cell_measurement_theta_min 4.8090
_cell_volume 15710.4(18)
_computing_cell_refinement 'CrysAlisPro 1.171.38.43 (Rigaku OD, 2015)'
_computing_data_collection 'CrysAlisPro 1.171.38.43 (Rigaku OD, 2015)'
_computing_data_reduction 'CrysAlisPro 1.171.38.43 (Rigaku OD, 2015)'
_computing_molecular_graphics 'Olex2 (Dolomanov et al., 2009)'
_computing_publication_material 'Olex2 (Dolomanov et al., 2009)'
_computing_structure_refinement 'ShelXL (Sheldrick, 2015)'
_diffrn_ambient_environment N~2~
_diffrn_ambient_temperature 150(2)
_diffrn_detector 'CCD plate'
_diffrn_detector_area_resol_mean 10.6525
_diffrn_detector_type Atlas
_diffrn_measured_fraction_theta_full 0.964
_diffrn_measured_fraction_theta_max 0.964
_diffrn_measurement_details
;
List of Runs (angles in degrees, time in seconds):

  # Type    Start    End  Width  t~exp~   \w     \q     \k     \f   Frames
--------------------------------------------------------------------------
  1  \w   -130.00 -35.00   1.00   18.00    --  -40.95-178.00-180.00   95
  2  \w    104.00 155.00   1.00   28.00    --   86.42 125.00 -90.00   51
  3  \w    101.00 160.00   1.00   28.00    --   86.42 125.00-150.00   59
  4  \w     43.00 142.00   1.00   28.00    --   86.42  15.00 -30.00   99
;
_diffrn_measurement_device 'four-circle diffractometer'
_diffrn_measurement_device_type 'SuperNova, Dual, Cu at zero, Atlas'
_diffrn_measurement_method '\w scans'
_diffrn_orient_matrix_type 'CrysAlisPro convention (1999,Acta A55,543-557)'
_diffrn_orient_matrix_UB_11 0.0294637000
_diffrn_orient_matrix_UB_12 -0.0324915000
_diffrn_orient_matrix_UB_13 0.0150441000
_diffrn_orient_matrix_UB_21 0.0575891000
_diffrn_orient_matrix_UB_22 0.0154010000
_diffrn_orient_matrix_UB_23 0.0413703000
_diffrn_orient_matrix_UB_31 -0.0381073000
_diffrn_orient_matrix_UB_32 -0.0020448000
_diffrn_orient_matrix_UB_33 0.0740327000
_diffrn_radiation_monochromator mirror
_diffrn_radiation_probe x-ray
_diffrn_radiation_type CuK\a
_diffrn_radiation_wavelength 1.54184
_diffrn_reflns_av_R_equivalents 0.0429
_diffrn_reflns_av_unetI/netI 0.0425
_diffrn_reflns_Laue_measured_fraction_full 0.964
_diffrn_reflns_Laue_measured_fraction_max 0.964
_diffrn_reflns_limit_h_max 23
_diffrn_reflns_limit_h_min -17
_diffrn_reflns_limit_k_max 49
_diffrn_reflns_limit_k_min -30
_diffrn_reflns_limit_l_max 20
_diffrn_reflns_limit_l_min -9
_diffrn_reflns_number 14971
_diffrn_reflns_point_group_measured_fraction_full 0.964
_diffrn_reflns_point_group_measured_fraction_max 0.964
_diffrn_reflns_theta_full 63.516
_diffrn_reflns_theta_max 63.516
_diffrn_reflns_theta_min 3.436
_diffrn_source 'micro-focus sealed X-ray tube'
_diffrn_source_type 'SuperNova (Cu) X-ray Source'
_exptl_absorpt_coefficient_mu 3.597
_exptl_absorpt_correction_T_max 1.00000
_exptl_absorpt_correction_T_min 0.31499
_exptl_absorpt_correction_type multi-scan
_exptl_absorpt_process_details
;
CrysAlisPro 1.171.38.43 (Rigaku Oxford Diffraction, 2015)
Empirical absorption correction using spherical harmonics,
 implemented in SCALE3 ABSPACK scaling algorithm.
;
_exptl_crystal_colour Colourless
_exptl_crystal_density_diffrn 1.024
_exptl_crystal_description Rod
_exptl_crystal_F_000 4832
_exptl_crystal_size_max 0.3
_exptl_crystal_size_mid 0.1
_exptl_crystal_size_min 0.1
_platon_squeeze_details
;
TITL 3D\Atomistic
CELL   20.5570   42.7525   17.8758     90.00     90.00     90.00
SPGR Cmmm
# Solvent Accessible Volume =      5422
# Electrons Found in S.A.V. =      1961
# Note: Atoms in Void as Cxxx and Qxxx all others
C101 0.500 0.440 0.253 !       2.31 eA-3
C102 0.228 0.070 0.497 !       1.59 eA-3
C103 0.500 0.391 0.125 !       1.34 eA-3
C104 0.500 0.499 0.078 !       1.32 eA-3
Q105 0.179 0.059 0.502 !       1.32 eA-3
C106 0.236 0.090 0.001 !       1.29 eA-3
C107 1.000 0.071 0.187 !       1.23 eA-3
C108 0.715 0.500 0.219 !       1.23 eA-3
C109 0.973 0.199 0.502 !       1.21 eA-3
C110 0.510 0.287 0.468 !       1.19 eA-3
C111 1.000 0.079 0.127 !       1.15 eA-3
Q112 0.623 0.479 0.157 !       1.14 eA-3
C113 0.500 0.410 0.141 !       1.12 eA-3
C114 0.500 0.282 0.423 !       1.12 eA-3
Q115 0.611 0.498 0.172 !       1.11 eA-3
Q116 0.528 0.500 0.375 !       1.10 eA-3
C117 0.500 0.480 0.062 !       1.10 eA-3
C118 1.000 0.181 0.482 !       1.10 eA-3
C119 0.737 0.426 0.027 !       1.08 eA-3
C120 0.769 0.098 0.498 !       1.03 eA-3
Q121 0.721 0.085 0.058 !       1.03 eA-3
C122 0.269 0.053 0.423 !       1.03 eA-3
C123 1.000 0.206 0.410 !       1.02 eA-3
C124 0.500 0.380 0.078 !       1.02 eA-3
C125 1.000 0.145 0.000 !       1.01 eA-3
Q126 0.340 0.502 0.172 !       0.98 eA-3
Q127 0.951 0.059 0.496 !       0.97 eA-3
C128 1.000 0.176 0.002 !       0.95 eA-3
C129 0.823 0.090-0.001 !       0.95 eA-3
Q130 0.567 0.027 0.003 !       0.95 eA-3
Q131 0.581 0.463 0.173 !       0.93 eA-3
C132 0.313 0.398 0.018 !       0.92 eA-3
Q133 0.647 0.500 0.422 !       0.92 eA-3
C134 0.500 0.270 0.373 !       0.91 eA-3
C135 0.728 0.042 0.482 !       0.90 eA-3
Q136 0.500 0.059-0.010 !       0.90 eA-3
C137 1.000 0.117 0.034 !       0.88 eA-3
Q138 1.000 0.468 0.308 !       0.88 eA-3
C139 0.500 0.356 0.048 !       0.87 eA-3
C140 0.673 0.486 0.141 !       0.87 eA-3
Q141 0.610 0.027 0.002 !       0.86 eA-3
Q142 0.743 0.502 0.078 !       0.85 eA-3
Q143 0.922 0.498 0.109 !       0.85 eA-3
C144 0.928 0.191 0.502 !       0.85 eA-3
C145 0.500 0.077 0.374 !       0.85 eA-3
Q146 0.314 0.474 0.123 !       0.84 eA-3
C147 1.000 0.436 0.332 !       0.83 eA-3
C148 0.958 0.145-0.002 !       0.82 eA-3
Q149 0.794 0.010 0.265 !       0.82 eA-3
C150 0.970 0.105 0.064 !       0.80 eA-3
Q151 0.741 0.501 0.172 !       0.80 eA-3
Q152 0.281 0.484 0.096 !       0.79 eA-3
C153 0.384 0.458 0.077 !       0.78 eA-3
Q154 0.765 0.500 0.406 !       0.78 eA-3
C155 0.038 0.221 0.407 !       0.77 eA-3
Q156 0.500 0.035 0.218 !       0.77 eA-3
C157 1.000 0.138 0.109 !       0.77 eA-3
C158 0.287 0.442 0.079 !       0.77 eA-3
C159 0.500 0.288 0.078 !       0.76 eA-3
C160 0.138 0.029 0.110 !       0.76 eA-3
Q161 0.525 0.052 0.343 !       0.75 eA-3
C162 0.295 0.040 0.410 !       0.75 eA-3
C163 0.973 0.057 0.156 !       0.75 eA-3
C164 0.162 0.044 0.093 !       0.75 eA-3
C165 0.679 0.055 0.502 !       0.75 eA-3
C166 1.000 0.394 0.422 !       0.74 eA-3
C167 0.312 0.499 0.062 !       0.74 eA-3
Q168 0.705 0.501 0.109 !       0.74 eA-3
C169 0.511 0.351 0.099 !       0.73 eA-3
C170 0.794 0.051 0.005 !       0.73 eA-3
C171 0.180 0.500 0.391 !       0.73 eA-3
C172 0.500 0.317 0.047 !       0.72 eA-3
C173 0.164 0.063 0.067 !       0.72 eA-3
Q174 0.034 0.027 0.496 !       0.72 eA-3
C175 0.500 0.338 0.111 !       0.72 eA-3
C176 1.000 0.246-0.002 !       0.72 eA-3
C177 0.279 0.023 0.501 !       0.72 eA-3
C178 0.793 0.125 0.500 !       0.71 eA-3
C179 0.176 0.121-0.002 !       0.71 eA-3
C180 0.957 0.028 0.046 !       0.70 eA-3
Q181 0.289 0.015 0.405 !       0.70 eA-3
Q182 0.371 0.500 0.219 !       0.70 eA-3
Q183 0.205 0.476 0.438 !       0.70 eA-3
C184 0.829 0.089 0.062 !       0.69 eA-3
Q185 0.191 0.024 0.077 !       0.69 eA-3
Q186 0.988 0.477 0.094 !       0.68 eA-3
C187 0.283 0.109-0.003 !       0.68 eA-3
Q188 0.935 0.023 0.215 !       0.68 eA-3
C189 0.438 0.417 0.079 !       0.68 eA-3
C190 0.500 0.469 0.125 !       0.67 eA-3
C191 1.000 0.377 0.394 !       0.67 eA-3
C192 0.500 0.231 0.000 !       0.67 eA-3
C193 0.017 0.102 0.001 !       0.66 eA-3
Q194 0.500 0.409 0.467 !       0.66 eA-3
Q195 0.578 0.047 0.356 !       0.66 eA-3
C196 0.968 0.149 0.487 !       0.66 eA-3
Q197 0.226 0.043 0.155 !       0.65 eA-3
C198 0.878 0.117 0.000 !       0.65 eA-3
C199 0.531 0.064 0.393 !       0.65 eA-3
;
_refine_diff_density_max 1.518
_refine_diff_density_min -2.063
_refine_diff_density_rms 0.178
_refine_ls_extinction_method none
_refine_ls_goodness_of_fit_ref 1.545
_refine_ls_hydrogen_treatment constr
_refine_ls_matrix_type full
_refine_ls_number_parameters 765
_refine_ls_number_reflns 6735
_refine_ls_number_restraints 733
_refine_ls_restrained_S_all 1.547
_refine_ls_R_factor_all 0.1492
_refine_ls_R_factor_gt 0.1298
_refine_ls_shift/su_max 0.001
_refine_ls_shift/su_mean 0.000
_refine_ls_structure_factor_coef Fsqd
_refine_ls_weighting_details 'w=1/[\s^2^(Fo^2^)+(0.2000P)^2^] where P=(Fo^2^+2Fc^2^)/3'
_refine_ls_weighting_scheme calc
_refine_ls_wR_factor_gt 0.3497
_refine_ls_wR_factor_ref 0.3751
_reflns_Friedel_coverage 0.000
_reflns_number_gt 4799
_reflns_number_total 6735
_reflns_threshold_expression 'I > 2\s(I)'
_cod_data_source_file LIFM-114-Ether-solved.cif
_cod_data_source_block LIFM-114-Ether
_cod_database_code 4003039
_shelx_shelxl_version_number 2014/7
_shelx_space_group_comment
;
The symmetry employed for this shelxl refinement is uniquely defined
by the following loop, which should always be used as a source of
symmetry information in preference to the above space-group names.
They are only intended as comments.
;
_reflns_odcompleteness_completeness 98.93
_reflns_odcompleteness_iscentric 1
_reflns_odcompleteness_theta 59.94
_olex2_refinement_description
;
1. Fixed Uiso
 At 1.2 times of:
  All C(H) groups
2. Restrained distances
 C2-C3A = C3A-C4A = C4A-C5
 1.39 with sigma of 0.01
 C5-C6A = C6A-C7A = C7A-C2
 1.39 with sigma of 0.01
 C2-C4A = C3A-C5 = C4A-C6A
 2.4 with sigma of 0.01
 C5-C7A = C6A-C2 = C7A-C3A
 2.4 with sigma of 0.01
 C3A-C6A = C4A-C7A
 2.8 with sigma of 0.01
 C8-C9A = C9A-C10A = C10A-C11
 1.39 with sigma of 0.01
 C11-C12A = C12A-C13A = C13A-C8
 1.39 with sigma of 0.01
 C8-C10A = C9A-C11 = C10A-C12A
 2.4 with sigma of 0.01
 C11-C13A = C12A-C8 = C13A-C9A
 2.4 with sigma of 0.01
 C9A-C12A = C10A-C13A
 2.8 with sigma of 0.01
 C15-C16 = C19-C22 = C25-C28
 1.49 with sigma of 0.01
 C15A-C16A = C19A-C22A = C25A-C29
 1.49 with sigma of 0.01
 C15B-C16B = C19B-C22B = C25B-C29
 1.49 with sigma of 0.01
 C15C-C16C = C19C-C22C = C25C-C28
 1.49 with sigma of 0.01
 Zr3-O11 = Zr3-O9 = Zr4-O9 = Zr4-O10 = Zr4-O11
 2.14 with sigma of 0.01
 Zr4-O12 = Zr5-O9 = Zr5-O10 = Zr6-O10 = Zr6-O12
 2.14 with sigma of 0.01
 Zr4-O13 = Zr4-O14 = Zr5-O15 = Zr5-O16
 2.1 with sigma of 0.01
 O14-O15 = O13-O13_$1 = O16-O16_$1
 3.36 with sigma of 0.02
 O9-O10 = O11-O12 = O11A-O12A
 2.4 with sigma of 0.01
 O11-O11A = O12-O12A
 1.28 with sigma of 0.01
 Zr3-O11A = Zr6-O12A
 1.4 with sigma of 0.01
 C28-C29
 1.41 with sigma of 0.01
 C15-O3 = C15-O4 = C15A-O3A = C15A-O4A
 1.29 with sigma of 0.01
 C15B-O3B = C15B-O4B = C15C-O3C = C15C-O4C
 1.29 with sigma of 0.01
 Zr3-O3
 2.09 with sigma of 0.01
 Zr4-O4
 2.13 with sigma of 0.01
 Zr3_$2-O3A
 2.09 with sigma of 0.01
 O4A-Zr5_$2
 2.152 with sigma of 0.01
 O3B-Zr5_$3
 2.147 with sigma of 0.01
 O4B-Zr6_$4
 2.088 with sigma of 0.01
 O3C-Zr4_$5
 2.141 with sigma of 0.01
 O4C-Zr6_$6
 2.091 with sigma of 0.01
3. Restrained planarity
 C2, C3A, C4A, C5, C6A, C7A
 with sigma of 0.01
 C8, C9A, C10A, C11, C12A, C13A
 with sigma of 0.01
 C15B, C16B, C17B, C18B, C19B, C20B, C21B
 with sigma of 0.01
4. Rigid bond restraints
 Zr3, Zr4, Zr5, Zr6, O9, O10, O11, O12, O13, O14, O15, O16, O11A, O12A
 with sigma for 1-2 distances of 0.01 and sigma for 1-3 distances of 0.01
 O3, O4, C15, C16, C17, C18, C19, C20, C21, C22, C23, C24, C25, C26, C27, C28,
 C29
 with sigma for 1-2 distances of 0.01 and sigma for 1-3 distances of 0.01
 O3A, O4A, C15A, C16A, C17A, C18A, C19A, C20A, C21A, C22A, C23A, C24A, C25A,
 C26A, C27A
 with sigma for 1-2 distances of 0.01 and sigma for 1-3 distances of 0.01
 O3B, O4B, C15B, C16B, C17B, C18B, C19B, C20B, C21B, C22B, C23B, C24B, C25B,
 C26B, C27B
 with sigma for 1-2 distances of 0.01 and sigma for 1-3 distances of 0.01
 O3C, O4C, C15C, C16C, C17C, C18C, C19C, C20C, C21C, C22C, C23C, C24C, C25C,
 C26C, C27C
 with sigma for 1-2 distances of 0.01 and sigma for 1-3 distances of 0.01
5. Uiso/Uaniso restraints and constraints
Zr3 \\sim Zr4 \\sim Zr5 \\sim Zr6 \\sim O9 \\sim O10 \\sim O11 \\sim O12 \\sim
O13 \\sim O14 \\sim O15 \\sim O16 \\sim O11A \\sim O12A: within 2A with sigma
of 0.01 and sigma for terminal atoms of 0.02
O3 \\sim O4 \\sim C15 \\sim C16 \\sim C17 \\sim C18 \\sim C19 \\sim C20 \\sim
C21 \\sim C22 \\sim C23 \\sim C24 \\sim C25 \\sim C26 \\sim C27 \\sim C28 \\sim
C29: within 2A with sigma of 0.01 and sigma for terminal atoms of 0.02
O3A \\sim O4A \\sim C15A \\sim C16A \\sim C17A \\sim C18A \\sim C19A \\sim C20A
\\sim C21A \\sim C22A \\sim C23A \\sim C24A \\sim C25A \\sim C26A \\sim C27A:
within 2A with sigma of 0.01 and sigma for terminal atoms of 0.02
O3B \\sim O4B \\sim C15B \\sim C16B \\sim C17B \\sim C18B \\sim C19B \\sim C20B
\\sim C21B \\sim C22B \\sim C23B \\sim C24B \\sim C25B \\sim C26B \\sim C27B:
within 2A with sigma of 0.01 and sigma for terminal atoms of 0.02
O3C \\sim O4C \\sim C15C \\sim C16C \\sim C17C \\sim C18C \\sim C19C \\sim C20C
\\sim C21C \\sim C22C \\sim C23C \\sim C24C \\sim C25C \\sim C26C \\sim C27C:
within 2A with sigma of 0.01 and sigma for terminal atoms of 0.02
Uanis(O16) \\sim Ueq: with sigma of 0.01 and sigma for terminal atoms of 0.02
Uanis(C9A) \\sim Ueq, Uanis(C10) \\sim Ueq, Uanis(C12A) \\sim Ueq, Uanis(C13A)
\\sim Ueq: with sigma of 0.01 and sigma for terminal atoms of 0.02
Uanis(O13) = Uanis(O14) = Uanis(O15) = Uanis(O16)
6. Others
 Fixed Sof: Zr3(0.125) Zr4(0.25) Zr5(0.25) Zr6(0.125) O3(0.25) O4(0.25)
 O9(0.25) O10(0.25) O11(0.125) O12(0.125) O13(0.25) O14(0.25) O15(0.25)
 O16(0.25) C3(0.5) H3(0.5) C4(0.5) H4(0.5) C6(0.5) H6(0.5) C7(0.5) H7(0.5)
 C9(0.5) H9(0.5) C10(0.5) H10(0.5) C12(0.5) H12(0.5) C13(0.5) H13(0.5)
 C15(0.25) C16(0.25) C17(0.25) H17(0.25) C18(0.25) H18(0.25) C19(0.25)
 C20(0.25) H20(0.25) C21(0.25) H21(0.25) C22(0.25) C23(0.25) H23(0.25)
 C24(0.25) H24(0.25) C25(0.25) C26(0.25) H26(0.25) C27(0.25) H27(0.25)
 C28(0.25) C29(0.25) O3A(0.25) O4A(0.25) O11A(0.125) O12A(0.125) C3A(0.5)
 H3A(0.5) C4A(0.5) H4A(0.5) C6A(0.5) H6A(0.5) C7A(0.5) H7A(0.5) C9A(0.5)
 H9A(0.5) C10A(0.5) H10A(0.5) C12A(0.5) H12A(0.5) C13A(0.5) H13A(0.5)
 C15A(0.25) C16A(0.25) C17A(0.25) H17A(0.25) C18A(0.25) H18A(0.25) C19A(0.25)
 C20A(0.25) H20A(0.25) C21A(0.25) H21A(0.25) C22A(0.25) C23A(0.25) H23A(0.25)
 C24A(0.25) H24A(0.25) C25A(0.25) C26A(0.25) H26A(0.25) C27A(0.25) H27A(0.25)
 O3B(0.25) O4B(0.25) C15B(0.25) C16B(0.25) C17B(0.25) H17B(0.25) C18B(0.25)
 H18B(0.25) C19B(0.25) C20B(0.25) H20B(0.25) C21B(0.25) H21B(0.25) C22B(0.25)
 C23B(0.25) H23B(0.25) C24B(0.25) H24B(0.25) C25B(0.25) C26B(0.25) H26B(0.25)
 C27B(0.25) H27B(0.25) O3C(0.25) O4C(0.25) C15C(0.25) C16C(0.25) C17C(0.25)
 H17C(0.25) C18C(0.25) H18C(0.25) C19C(0.25) C20C(0.25) H20C(0.25) C21C(0.25)
 H21C(0.25) C22C(0.25) C23C(0.25) H23C(0.25) C24C(0.25) H24C(0.25) C25C(0.25)
 C26C(0.25) H26C(0.25) C27C(0.25) H27C(0.25)
7.a Riding coordinates:
 C24(H24), C26(H26), C24A(H24A), C26A(H26A), C24B(H24B), C26B(H26B),
 C24C(H24C), C26C(H26C)
7.b Aromatic/amide H refined with riding coordinates:
 C3(H3), C4(H4), C6(H6), C7(H7), C9(H9), C10(H10), C12(H12), C13(H13),
 C17(H17), C18(H18), C20(H20), C21(H21), C23(H23), C27(H27), C3A(H3A), C4A(H4A),
  C6A(H6A), C7A(H7A), C9A(H9A), C10A(H10A), C12A(H12A), C13A(H13A), C17A(H17A),
 C18A(H18A), C20A(H20A), C21A(H21A), C23A(H23A), C27A(H27A), C17B(H17B),
 C18B(H18B), C20B(H20B), C21B(H21B), C23B(H23B), C27B(H27B), C17C(H17C),
 C18C(H18C), C20C(H20C), C21C(H21C), C23C(H23C), C27C(H27C)
7.c Fitted hexagon refined as free rotating group:
 C2(C3,C4,C5,C6,C7), C8(C9,C10,C11,C12,C13), C16(C17,C18,C19,C20,C21), C22(C23,
 C24,C25,C26,C27), C16A(C17A,C18A,C19A,C20A,C21A), C22A(C23A,C24A,C25A,C26A,
 C27A), C16B(C17B,C18B,C19B,C20B,C21B), C22B(C23B,C24B,C25B,C26B,C27B),
 C16C(C17C,C18C,C19C,C20C,C21C), C22C(C23C,C24C,C25C,C26C,C27C)
;
_platon_squeeze_void_probe_radius 1.20
_olex2_submission_special_instructions 'No special instructions were received'
_oxdiff_exptl_absorpt_empirical_details
;
Empirical correction (ABSPACK) includes:
- Absorption correction using spherical harmonics
- Frame scaling
- Detector area scaling
;
_oxdiff_exptl_absorpt_empirical_full_max 2.887
_oxdiff_exptl_absorpt_empirical_full_min 0.507

loop_
_space_group_symop_operation_xyz
'x, y, z'
'-x, -y, z'
'x, -y, -z'
'-x, y, -z'
'x+1/2, y+1/2, z'
'-x+1/2, -y+1/2, z'
'x+1/2, -y+1/2, -z'
'-x+1/2, y+1/2, -z'
'-x, -y, -z'
'x, y, -z'
'-x, y, z'
'x, -y, z'
'-x+1/2, -y+1/2, -z'
'x+1/2, y+1/2, -z'
'-x+1/2, y+1/2, z'
'x+1/2, -y+1/2, z'

loop_
_atom_site_label
_atom_site_type_symbol
_atom_site_fract_x
_atom_site_fract_y
_atom_site_fract_z
_atom_site_U_iso_or_equiv
_atom_site_adp_type
_atom_site_occupancy
_atom_site_site_symmetry_order
_atom_site_calc_flag
_atom_site_refinement_flags_posn
_atom_site_refinement_flags_adp
_atom_site_refinement_flags_occupancy
_atom_site_disorder_assembly
_atom_site_disorder_group
Zr1 Zr 0.5000 0.44262(2) 0.5000 0.0560(5) Uani 1 4 d S T P . .
Zr2 Zr 0.58613(5) 0.5000 0.59913(4) 0.0657(5) Uani 1 2 d S T P . .
Zr3 Zr 0.0000 0.58199(10) -0.0324(3) 0.0969(14) Uani 0.25 2 d DS TU P . .
Zr4 Zr -0.0869(2) 0.52500(9) -0.1340(3) 0.1110(13) Uani 0.25 1 d D U . . .
Zr5 Zr -0.0859(2) 0.52378(9) 0.0647(2) 0.1046(12) Uani 0.25 1 d D U . . .
Zr6 Zr 0.0000 0.46675(10) -0.0361(3) 0.0915(13) Uani 0.25 2 d DS TU P . .
O1 O 0.4353(3) 0.41676(10) 0.4261(3) 0.0783(15) Uani 1 1 d . . . . .
O2 O 0.3830(4) 0.45252(12) 0.3589(3) 0.104(2) Uani 1 1 d . . . . .
O3 O -0.0635(17) 0.6067(6) -0.1032(18) 0.147(8) Uani 0.25 1 d D U . A 1
O4 O -0.108(2) 0.5715(4) -0.173(2) 0.152(8) Uani 0.25 1 d D U . A 1
O5 O 0.5865(5) 0.4725(2) 0.5000 0.104(3) Uani 1 2 d S T P . .
O6 O 0.5000 0.47271(17) 0.5989(5) 0.099(3) Uani 1 2 d S T P . .
O7 O 0.6905(5) 0.5000 0.5985(5) 0.109(3) Uani 1 2 d S T P . .
O8 O 0.5783(6) 0.5000 0.7206(4) 0.119(4) Uani 1 2 d S T P . .
O9 O -0.0886(6) 0.55479(19) -0.0338(6) 0.117(4) Uani 0.25 1 d D U . B 1
O10 O -0.0762(6) 0.5000 -0.0356(5) 0.102(3) Uani 0.5 2 d DS TU P C 1
O11 O 0.0000 0.5552(2) -0.1360(7) 0.126(5) Uani 0.25 2 d DS TU P D 1
O12 O 0.0000 0.5000 -0.1250(7) 0.130(4) Uani 0.5 4 d DS TU P C 1
O13 O -0.0823(5) 0.5253(8) -0.2517(6) 0.134(3) Uani 0.25 1 d D U . C 1
O14 O -0.1887(5) 0.5279(8) -0.1380(14) 0.134(3) Uani 0.25 1 d D U . C 1
O15 O -0.1878(5) 0.5232(7) 0.0496(14) 0.134(3) Uani 0.25 1 d D U . E 1
O16 O -0.0818(5) 0.5726(3) 0.057(2) 0.134(3) Uani 0.25 1 d D U . B 1
C1 C 0.4015(5) 0.42518(17) 0.3714(5) 0.084(2) Uani 1 1 d . . . . .
C2 C 0.3810(4) 0.39989(12) 0.3184(4) 0.097(3) Uani 1 1 d D . . . .
C3 C 0.3315(7) 0.40496(19) 0.2668(8) 0.096(9) Uani 0.5 1 d G . . F 1
H3 H 0.3099 0.4246 0.2652 0.115 Uiso 0.5 1 calc R . . F 1
C4 C 0.3136(7) 0.3813(2) 0.2175(8) 0.100(8) Uani 0.5 1 d G . . F 1
H4 H 0.2798 0.3848 0.1823 0.120 Uiso 0.5 1 calc R . . F 1
C5 C 0.3453(5) 0.35260(13) 0.2198(4) 0.106(3) Uani 1 1 d DG . . F .
C6 C 0.3948(7) 0.34753(18) 0.2714(8) 0.089(8) Uani 0.5 1 d G . . F 1
H6 H 0.4164 0.3279 0.2729 0.107 Uiso 0.5 1 calc R . . F 1
C7 C 0.4126(7) 0.3712(2) 0.3206(8) 0.097(8) Uani 0.5 1 d G . . F 1
H7 H 0.4465 0.3677 0.3559 0.116 Uiso 0.5 1 calc R . . F 1
C8 C 0.3208(5) 0.32672(14) 0.1692(4) 0.105(3) Uani 1 1 d D . . . .
C9 C 0.2543(4) 0.3216(2) 0.1630(7) 0.130(9) Uani 0.5 1 d G . . F 1
H9 H 0.2245 0.3349 0.1881 0.155 Uiso 0.5 1 calc R . . F 1
C10 C 0.2312(3) 0.2968(3) 0.1199(7) 0.130(8) Uani 0.5 1 d G U . F 1
H10 H 0.1858 0.2933 0.1156 0.156 Uiso 0.5 1 calc R . . F 1
C11 C 0.2748(4) 0.27732(13) 0.0830(3) 0.097(3) Uani 1 1 d DG . . F .
C12 C 0.3413(4) 0.2825(2) 0.0893(7) 0.133(9) Uani 0.5 1 d G . . F 1
H12 H 0.3711 0.2691 0.0641 0.160 Uiso 0.5 1 calc R . . F 1
C13 C 0.3643(3) 0.3072(3) 0.1324(8) 0.154(12) Uani 0.5 1 d G . . F 1
H13 H 0.4098 0.3107 0.1366 0.185 Uiso 0.5 1 calc R . . F 1
C14 C 0.2500 0.2500 0.0378(6) 0.118(5) Uani 1 2 d S T P . .
C15 C -0.095(3) 0.6013(5) -0.1651(19) 0.150(7) Uani 0.25 1 d D U . A 1
C16 C -0.111(2) 0.6259(6) -0.2222(19) 0.154(7) Uani 0.25 1 d D U . A 1
C17 C -0.0854(17) 0.6557(8) -0.2131(18) 0.154(7) Uani 0.25 1 d G U . A 1
H17 H -0.0536 0.6596 -0.1757 0.184 Uiso 0.25 1 calc R . . A 1
C18 C -0.1065(19) 0.6800(6) -0.259(2) 0.156(7) Uani 0.25 1 d G U . A 1
H18 H -0.0891 0.7004 -0.2526 0.188 Uiso 0.25 1 calc R . . A 1
C19 C -0.153(2) 0.6744(7) -0.3136(19) 0.158(7) Uani 0.25 1 d DG U . A 1
C20 C -0.178(2) 0.6445(8) -0.323(2) 0.160(7) Uani 0.25 1 d G U . A 1
H20 H -0.2103 0.6407 -0.3602 0.192 Uiso 0.25 1 calc R . . A 1
C21 C -0.157(2) 0.6203(6) -0.277(2) 0.159(7) Uani 0.25 1 d G U . A 1
H21 H -0.1748 0.5998 -0.2833 0.190 Uiso 0.25 1 calc R . . A 1
C22 C -0.1839(19) 0.7002(7) -0.3590(19) 0.161(7) Uani 0.25 1 d D U . A 1
C23 C -0.1423(15) 0.7171(8) -0.405(2) 0.162(7) Uani 0.25 1 d G U . A 1
H23 H -0.0972 0.7124 -0.4060 0.194 Uiso 0.25 1 calc R . . A 1
C24 C -0.1668(18) 0.7409(7) -0.4501(18) 0.160(7) Uani 0.25 1 d G U . A 1
H24 H -0.1384 0.7524 -0.4817 0.192 Uiso 0.25 1 d R . . A 1
C25 C -0.2329(19) 0.7478(7) -0.4489(17) 0.158(7) Uani 0.25 1 d DG U . A 1
C26 C -0.2745(14) 0.7309(9) -0.403(2) 0.160(7) Uani 0.25 1 d G U . A 1
H26 H -0.3196 0.7356 -0.4019 0.192 Uiso 0.25 1 d R . . A 1
C27 C -0.2500(18) 0.7071(8) -0.358(2) 0.162(7) Uani 0.25 1 d G U . A 1
H27 H -0.2784 0.6956 -0.3262 0.194 Uiso 0.25 1 calc R . . A 1
C28 C -0.258(2) 0.7733(6) -0.5000 0.154(7) Uani 0.5 2 d DS TU P G 5
C29 C -0.256(4) 0.7727(8) -0.5787(6) 0.151(9) Uani 0.25 1 d D U . G 5
O3A O -0.0653(14) 0.6063(5) -0.9628(14) 0.137(7) Uani 0.25 1 d D U . H 2
O4A O -0.105(2) 0.5691(3) -0.8860(16) 0.139(7) Uani 0.25 1 d D U . H 2
O11A O 0.0000 0.5543(2) -0.0667(8) 0.112(4) Uani 0.25 2 d DS TU P A 2
O12A O 0.0000 0.5000 -0.0532(9) 0.118(4) Uani 0.5 4 d DS TU P I 2
C3A C 0.3519(9) 0.40732(18) 0.2507(7) 0.094(8) Uani 0.5 1 d D . . F 2
H3A H 0.3442 0.4286 0.2381 0.112 Uiso 0.5 1 calc R . . F 2
C4A C 0.3340(10) 0.3838(2) 0.2013(7) 0.120(11) Uani 0.5 1 d D . . F 2
H4A H 0.3141 0.3890 0.1550 0.144 Uiso 0.5 1 calc R . . F 2
C6A C 0.3746(10) 0.34521(18) 0.2878(7) 0.109(10) Uani 0.5 1 d D . . F 2
H6A H 0.3823 0.3240 0.3006 0.131 Uiso 0.5 1 calc R . . F 2
C7A C 0.3926(10) 0.3688(2) 0.3371(7) 0.112(10) Uani 0.5 1 d D . . F 2
H7A H 0.4127 0.3637 0.3834 0.135 Uiso 0.5 1 calc R . . F 2
C9A C 0.2737(6) 0.33213(19) 0.1153(7) 0.088(5) Uani 0.5 1 d D U . F 2
H9A H 0.2573 0.3527 0.1079 0.105 Uiso 0.5 1 calc R . . F 2
C10A C 0.2504(6) 0.3073(2) 0.0719(6) 0.124(8) Uani 0.5 1 d D . . F 2
H10A H 0.2180 0.3109 0.0350 0.149 Uiso 0.5 1 calc R . . F 2
C12A C 0.3216(7) 0.2720(2) 0.1373(7) 0.135(9) Uani 0.5 1 d D U . F 2
H12A H 0.3379 0.2515 0.1451 0.162 Uiso 0.5 1 calc R . . F 2
C13A C 0.3449(7) 0.2967(3) 0.1804(7) 0.150(10) Uani 0.5 1 d D U . F 2
H13A H 0.3771 0.2931 0.2174 0.180 Uiso 0.5 1 calc R . . F 2
C15A C -0.096(3) 0.5983(4) -0.903(2) 0.140(6) Uani 0.25 1 d D U . H 2
C16A C -0.116(2) 0.6232(5) -0.8491(18) 0.144(6) Uani 0.25 1 d D U . H 2
C17A C -0.152(2) 0.6159(5) -0.786(2) 0.147(7) Uani 0.25 1 d G U . H 2
H17A H -0.1638 0.5948 -0.7762 0.177 Uiso 0.25 1 calc R . . H 2
C18A C -0.171(2) 0.6395(7) -0.7373(17) 0.147(7) Uani 0.25 1 d G U . H 2
H18A H -0.1962 0.6345 -0.6942 0.176 Uiso 0.25 1 calc R . . H 2
C19A C -0.154(2) 0.6704(5) -0.7517(17) 0.147(6) Uani 0.25 1 d DG U . H 2
C20A C -0.1176(19) 0.6777(4) -0.8148(18) 0.148(7) Uani 0.25 1 d G U . H 2
H20A H -0.1058 0.6987 -0.8246 0.178 Uiso 0.25 1 calc R . . H 2
C21A C -0.0984(19) 0.6541(6) -0.8635(16) 0.146(7) Uani 0.25 1 d G U . H 2
H21A H -0.0734 0.6590 -0.9067 0.175 Uiso 0.25 1 calc R . . H 2
C22A C -0.181(2) 0.6947(5) -0.6999(18) 0.142(7) Uani 0.25 1 d D U . H 2
C23A C -0.233(2) 0.6899(5) -0.6511(19) 0.141(7) Uani 0.25 1 d G U . H 2
H23A H -0.2513 0.6697 -0.6461 0.169 Uiso 0.25 1 calc R . . H 2
C24A C -0.2573(16) 0.7147(7) -0.6096(17) 0.139(7) Uani 0.25 1 d G U . H 2
H24A H -0.2926 0.7115 -0.5763 0.167 Uiso 0.25 1 d R . . H 2
C25A C -0.2301(18) 0.7444(5) -0.6169(16) 0.139(7) Uani 0.25 1 d DG U . H 2
C26A C -0.1783(17) 0.7491(4) -0.6657(18) 0.139(7) Uani 0.25 1 d G U . H 2
H26A H -0.1598 0.7693 -0.6707 0.166 Uiso 0.25 1 d R . . H 2
C27A C -0.1538(16) 0.7243(7) -0.7072(18) 0.141(7) Uani 0.25 1 d G U . H 2
H27A H -0.1185 0.7275 -0.7405 0.169 Uiso 0.25 1 calc R . . H 2
O3B O -0.3713(19) 0.9791(4) -0.905(2) 0.166(8) Uani 0.25 1 d D U . J 3
O4B O -0.4301(13) 0.9440(7) -0.9679(17) 0.158(8) Uani 0.25 1 d D U . J 3
C15B C -0.3852(19) 0.9495(5) -0.9173(19) 0.163(8) Uani 0.25 1 d D U . J 3
C16B C -0.3679(16) 0.9224(6) -0.8666(15) 0.158(7) Uani 0.25 1 d D U . J 3
C17B C -0.395(2) 0.8929(8) -0.8777(18) 0.158(8) Uani 0.25 1 d G U . J 3
H17B H -0.4244 0.8896 -0.9176 0.189 Uiso 0.25 1 calc R . . J 3
C18B C -0.378(3) 0.8684(6) -0.830(2) 0.156(8) Uani 0.25 1 d G U . J 3
H18B H -0.3963 0.8482 -0.8381 0.187 Uiso 0.25 1 calc R . . J 3
C19B C -0.335(2) 0.8733(6) -0.7721(17) 0.156(7) Uani 0.25 1 d DG U . J 3
C20B C -0.3077(19) 0.9028(7) -0.7610(16) 0.156(8) Uani 0.25 1 d G U . J 3
H20B H -0.2780 0.9062 -0.7211 0.187 Uiso 0.25 1 calc R . . J 3
C21B C -0.3244(18) 0.9274(5) -0.8083(18) 0.158(8) Uani 0.25 1 d G U . J 3
H21B H -0.3060 0.9475 -0.8007 0.190 Uiso 0.25 1 calc R . . J 3
C22B C -0.323(2) 0.8481(6) -0.7150(18) 0.152(7) Uani 0.25 1 d D U . J 3
C23B C -0.340(2) 0.8174(7) -0.7314(17) 0.152(8) Uani 0.25 1 d G U . J 3
H23B H -0.3668 0.8130 -0.7732 0.183 Uiso 0.25 1 calc R . . J 3
C24B C -0.317(2) 0.7931(5) -0.6867(19) 0.150(8) Uani 0.25 1 d G U . J 3
H24B H -0.3287 0.7722 -0.6980 0.180 Uiso 0.25 1 d R . . J 3
C25B C -0.277(2) 0.7996(5) -0.6256(18) 0.147(8) Uani 0.25 1 d DG U . J 3
C26B C -0.260(2) 0.8303(7) -0.6092(17) 0.146(8) Uani 0.25 1 d G U . J 3
H26B H -0.2333 0.8346 -0.5674 0.176 Uiso 0.25 1 d R . . J 3
C27B C -0.283(2) 0.8546(5) -0.6539(18) 0.151(8) Uani 0.25 1 d G U . J 3
H27B H -0.2714 0.8756 -0.6427 0.181 Uiso 0.25 1 calc R . . J 3
O3C O -0.3847(19) 0.9795(3) -0.1762(15) 0.144(7) Uani 0.25 1 d D U . K 4
O4C O -0.4334(16) 0.9446(7) -0.1083(16) 0.139(7) Uani 0.25 1 d D U . K 4
C15C C -0.392(3) 0.9498(4) -0.1623(19) 0.144(7) Uani 0.25 1 d D U . K 4
C16C C -0.377(2) 0.9230(6) -0.2146(15) 0.149(7) Uani 0.25 1 d D U . K 4
C17C C -0.3296(19) 0.9287(6) -0.2682(17) 0.152(7) Uani 0.25 1 d G U . K 4
H17C H -0.3063 0.9478 -0.2679 0.182 Uiso 0.25 1 calc R . . K 4
C18C C -0.3161(18) 0.9062(7) -0.3223(16) 0.153(7) Uani 0.25 1 d G U . K 4
H18C H -0.2836 0.9100 -0.3589 0.184 Uiso 0.25 1 calc R . . K 4
C19C C -0.350(2) 0.8781(6) -0.3227(16) 0.153(7) Uani 0.25 1 d DG U . K 4
C20C C -0.3978(19) 0.8725(6) -0.2691(19) 0.153(7) Uani 0.25 1 d G U . K 4
H20C H -0.4211 0.8533 -0.2693 0.184 Uiso 0.25 1 calc R . . K 4
C21C C -0.4112(18) 0.8950(7) -0.2150(17) 0.150(7) Uani 0.25 1 d G U . K 4
H21C H -0.4437 0.8911 -0.1783 0.180 Uiso 0.25 1 calc R . . K 4
C22C C -0.3303(19) 0.8506(6) -0.3710(17) 0.152(7) Uani 0.25 1 d D U . K 4
C23C C -0.2637(18) 0.8448(7) -0.3707(19) 0.153(8) Uani 0.25 1 d G U . K 4
H23C H -0.2354 0.8579 -0.3427 0.184 Uiso 0.25 1 calc R . . K 4
C24C C -0.2386(15) 0.8199(8) -0.411(2) 0.152(8) Uani 0.25 1 d G U . K 4
H24C H -0.1931 0.8159 -0.4111 0.182 Uiso 0.25 1 d R . . K 4
C25C C -0.2800(19) 0.8007(6) -0.4522(17) 0.152(8) Uani 0.25 1 d DG U . K 4
C26C C -0.3465(18) 0.8064(7) -0.4525(18) 0.153(8) Uani 0.25 1 d G U . K 4
H26C H -0.3748 0.7933 -0.4805 0.183 Uiso 0.25 1 d R . . K 4
C27C C -0.3717(15) 0.8314(8) -0.4119(19) 0.155(7) Uani 0.25 1 d G U . K 4
H27C H -0.4171 0.8353 -0.4122 0.186 Uiso 0.25 1 calc R . . K 4

loop_
_atom_site_aniso_label
_atom_site_aniso_U_11
_atom_site_aniso_U_22
_atom_site_aniso_U_33
_atom_site_aniso_U_23
_atom_site_aniso_U_13
_atom_site_aniso_U_12
Zr1 0.1148(11) 0.0159(5) 0.0373(6) 0.000 0.000 0.000
Zr2 0.1180(10) 0.0278(5) 0.0511(6) 0.000 -0.0177(4) 0.000
Zr3 0.169(4) 0.051(2) 0.071(2) 0.0093(18) 0.000 0.000
Zr4 0.185(4) 0.062(2) 0.086(2) 0.0115(19) -0.028(3) 0.003(2)
Zr5 0.166(4) 0.0639(19) 0.084(2) 0.0119(18) 0.012(2) 0.0006(19)
Zr6 0.143(4) 0.064(2) 0.068(2) 0.016(2) 0.000 0.000
O1 0.143(5) 0.039(2) 0.053(3) -0.006(2) -0.009(3) -0.020(3)
O2 0.179(6) 0.041(3) 0.092(4) -0.007(3) -0.050(4) -0.006(3)
O3 0.23(2) 0.066(11) 0.147(16) 0.027(12) -0.024(15) 0.043(13)
O4 0.229(19) 0.075(11) 0.153(17) 0.025(12) -0.020(16) 0.030(14)
O5 0.195(10) 0.060(5) 0.058(4) 0.000 0.000 -0.051(5)
O6 0.112(6) 0.042(4) 0.143(8) -0.051(5) 0.000 0.000
O7 0.130(7) 0.084(6) 0.114(7) 0.000 -0.028(6) 0.000
O8 0.248(11) 0.052(4) 0.058(4) 0.000 -0.043(6) 0.000
O9 0.177(9) 0.063(7) 0.110(8) 0.016(7) -0.011(7) 0.014(7)
O10 0.166(9) 0.039(6) 0.100(6) 0.000 -0.004(6) 0.000
O11 0.177(10) 0.083(9) 0.118(12) -0.002(10) 0.000 0.000
O12 0.165(8) 0.087(8) 0.138(10) 0.000 0.000 0.000
O13 0.176(6) 0.109(7) 0.117(5) 0.009(6) -0.008(5) -0.002(6)
O14 0.176(6) 0.109(7) 0.117(5) 0.009(6) -0.008(5) -0.002(6)
O15 0.176(6) 0.109(7) 0.117(5) 0.009(6) -0.008(5) -0.002(6)
O16 0.176(6) 0.109(7) 0.117(5) 0.009(6) -0.008(5) -0.002(6)
C1 0.133(7) 0.042(4) 0.077(5) -0.013(4) -0.030(5) -0.004(4)
C2 0.166(9) 0.049(4) 0.076(5) -0.013(4) -0.030(6) -0.023(5)
C3 0.17(2) 0.034(9) 0.086(13) -0.008(9) -0.028(15) -0.026(11)
C4 0.139(18) 0.093(19) 0.069(10) -0.025(11) -0.038(13) -0.026(14)
C5 0.182(10) 0.050(4) 0.087(6) -0.019(4) -0.040(7) -0.014(5)
C6 0.16(2) 0.042(11) 0.061(10) -0.014(8) 0.007(13) -0.015(11)
C7 0.16(2) 0.067(15) 0.066(10) -0.009(10) -0.031(13) -0.017(12)
C8 0.176(10) 0.050(4) 0.089(6) -0.015(4) -0.029(7) -0.028(5)
C9 0.19(2) 0.080(13) 0.116(16) -0.056(13) 0.017(17) -0.051(15)
C10 0.136(11) 0.128(11) 0.125(11) -0.024(9) 0.000(9) -0.022(9)
C11 0.195(11) 0.045(4) 0.053(4) -0.001(3) -0.005(5) -0.052(5)
C12 0.19(3) 0.082(14) 0.128(18) -0.053(13) 0.000(17) -0.044(16)
C13 0.20(2) 0.14(2) 0.127(18) -0.099(17) 0.063(18) -0.088(19)
C14 0.250(16) 0.061(7) 0.045(5) 0.000 0.000 -0.077(9)
C15 0.230(18) 0.074(10) 0.146(15) 0.026(11) -0.020(14) 0.043(12)
C16 0.236(17) 0.084(10) 0.141(14) 0.028(11) -0.015(13) 0.046(12)
C17 0.236(18) 0.085(11) 0.140(15) 0.031(11) -0.009(13) 0.046(12)
C18 0.239(17) 0.090(11) 0.140(14) 0.030(11) -0.007(13) 0.050(12)
C19 0.241(17) 0.095(10) 0.138(13) 0.026(10) -0.008(12) 0.057(11)
C20 0.241(17) 0.098(11) 0.140(14) 0.024(11) -0.013(13) 0.054(12)
C21 0.240(18) 0.095(11) 0.140(15) 0.024(11) -0.016(13) 0.049(12)
C22 0.244(17) 0.100(11) 0.138(13) 0.026(9) -0.005(11) 0.060(12)
C23 0.246(17) 0.099(12) 0.141(14) 0.027(10) -0.002(11) 0.061(13)
C24 0.247(17) 0.097(12) 0.137(14) 0.023(10) -0.004(11) 0.063(13)
C25 0.248(17) 0.093(11) 0.132(13) 0.012(8) -0.004(9) 0.062(12)
C26 0.246(17) 0.097(12) 0.137(14) 0.015(10) -0.006(11) 0.060(13)
C27 0.243(17) 0.103(12) 0.139(14) 0.021(10) -0.006(12) 0.059(13)
C28 0.255(18) 0.082(11) 0.125(14) 0.000 0.000 0.059(13)
C29 0.25(2) 0.076(14) 0.124(15) -0.007(10) 0.001(10) 0.058(16)
O3A 0.254(19) 0.055(10) 0.102(12) 0.010(9) 0.019(13) -0.006(12)
O4A 0.26(2) 0.055(9) 0.102(14) 0.006(10) 0.023(15) -0.002(13)
O11A 0.174(8) 0.059(7) 0.104(8) 0.005(7) 0.000 0.000
O12A 0.161(7) 0.076(6) 0.116(7) 0.000 0.000 0.000
C3A 0.148(18) 0.060(13) 0.074(11) 0.015(10) -0.036(14) -0.028(12)
C4A 0.20(2) 0.050(13) 0.112(18) 0.005(12) -0.029(19) -0.032(14)
C6A 0.21(3) 0.046(11) 0.073(13) -0.014(9) -0.032(16) -0.043(13)
C7A 0.20(2) 0.031(10) 0.111(17) -0.013(10) 0.004(18) -0.025(12)
C9A 0.116(9) 0.064(8) 0.083(8) -0.016(7) -0.007(8) -0.011(7)
C10A 0.21(2) 0.089(14) 0.071(11) -0.031(10) -0.020(14) -0.049(16)
C12A 0.161(12) 0.109(11) 0.135(12) -0.019(9) -0.019(9) -0.005(9)
C13A 0.166(13) 0.139(13) 0.144(13) -0.017(9) -0.024(10) -0.005(9)
C15A 0.256(18) 0.057(9) 0.107(12) 0.009(9) 0.022(12) 0.002(11)
C16A 0.254(17) 0.059(9) 0.120(12) 0.006(9) 0.023(12) 0.012(11)
C17A 0.254(18) 0.063(10) 0.125(13) 0.004(10) 0.027(13) 0.017(12)
C18A 0.250(18) 0.063(9) 0.129(13) 0.002(10) 0.025(13) 0.019(12)
C19A 0.247(17) 0.064(9) 0.131(12) 0.005(9) 0.023(12) 0.017(11)
C20A 0.251(18) 0.065(9) 0.128(13) 0.003(10) 0.022(13) 0.016(12)
C21A 0.253(18) 0.061(9) 0.125(13) 0.004(10) 0.020(13) 0.014(12)
C22A 0.239(18) 0.061(9) 0.127(13) 0.007(9) 0.023(12) 0.012(11)
C23A 0.233(19) 0.063(10) 0.127(14) 0.008(11) 0.020(13) 0.010(12)
C24A 0.23(2) 0.063(11) 0.123(14) 0.007(11) 0.021(13) 0.007(12)
C25A 0.23(2) 0.062(10) 0.121(14) 0.011(11) 0.024(14) 0.009(13)
C26A 0.23(2) 0.061(10) 0.122(14) 0.012(10) 0.027(14) 0.012(13)
C27A 0.237(19) 0.060(9) 0.127(14) 0.010(10) 0.025(13) 0.013(12)
O3B 0.29(2) 0.096(11) 0.108(14) 0.031(12) -0.001(15) -0.009(15)
O4B 0.30(2) 0.078(12) 0.099(13) 0.038(11) 0.003(14) -0.003(14)
C15B 0.29(2) 0.086(10) 0.109(12) 0.033(11) 0.000(13) -0.003(13)
C16B 0.28(2) 0.084(10) 0.107(12) 0.025(10) -0.006(13) -0.005(13)
C17B 0.28(2) 0.083(11) 0.108(13) 0.024(11) -0.010(13) -0.004(13)
C18B 0.28(2) 0.082(11) 0.106(12) 0.021(11) -0.016(13) -0.007(13)
C19B 0.28(2) 0.082(10) 0.109(12) 0.017(10) -0.017(13) -0.006(13)
C20B 0.28(2) 0.081(11) 0.108(12) 0.018(10) -0.012(13) -0.009(13)
C21B 0.28(2) 0.084(11) 0.108(12) 0.023(11) -0.007(13) -0.007(13)
C22B 0.27(2) 0.079(10) 0.108(12) 0.011(10) -0.022(13) -0.004(13)
C23B 0.27(2) 0.079(11) 0.110(13) 0.011(11) -0.023(14) -0.002(14)
C24B 0.26(2) 0.079(11) 0.108(14) 0.005(11) -0.025(15) 0.001(15)
C25B 0.26(2) 0.075(12) 0.106(14) 0.002(12) -0.021(15) 0.003(15)
C26B 0.26(2) 0.072(12) 0.106(14) 0.005(11) -0.018(14) 0.004(14)
C27B 0.27(2) 0.078(11) 0.109(13) 0.007(11) -0.022(14) 0.004(14)
O3C 0.267(19) 0.093(10) 0.070(10) 0.018(10) 0.079(13) 0.014(13)
O4C 0.26(2) 0.078(12) 0.081(11) 0.013(10) 0.045(12) 0.010(13)
C15C 0.259(18) 0.086(10) 0.087(10) 0.012(9) 0.058(11) 0.020(12)
C16C 0.254(17) 0.092(10) 0.101(10) 0.005(9) 0.055(11) 0.024(11)
C17C 0.253(18) 0.096(11) 0.106(11) 0.000(10) 0.056(12) 0.025(12)
C18C 0.252(18) 0.099(11) 0.108(11) -0.003(10) 0.053(12) 0.028(12)
C19C 0.246(17) 0.102(11) 0.110(11) -0.011(9) 0.050(12) 0.031(11)
C20C 0.248(18) 0.099(11) 0.112(12) -0.006(10) 0.052(12) 0.027(12)
C21C 0.249(18) 0.094(11) 0.108(12) -0.002(10) 0.055(12) 0.028(12)
C22C 0.238(18) 0.106(11) 0.112(12) -0.015(10) 0.039(13) 0.041(12)
C23C 0.239(19) 0.110(13) 0.112(13) -0.012(11) 0.030(14) 0.045(13)
C24C 0.236(19) 0.106(14) 0.114(14) -0.010(12) 0.028(15) 0.050(13)
C25C 0.23(2) 0.105(14) 0.116(14) -0.013(11) 0.032(15) 0.052(13)
C26C 0.23(2) 0.105(13) 0.120(14) -0.016(11) 0.034(15) 0.050(14)
C27C 0.236(19) 0.106(13) 0.124(13) -0.020(11) 0.035(14) 0.046(13)

loop_
_atom_type_symbol
_atom_type_description
_atom_type_scat_dispersion_real
_atom_type_scat_dispersion_imag
_atom_type_scat_source
C C 0.0181 0.0091 'International Tables Vol C Tables 4.2.6.8 and 6.1.1.4'
O O 0.0492 0.0322 'International Tables Vol C Tables 4.2.6.8 and 6.1.1.4'
Zr Zr -0.1862 2.2449 'International Tables Vol C Tables 4.2.6.8 and 6.1.1.4'
H H 0.0000 0.0000 'International Tables Vol C Tables 4.2.6.8 and 6.1.1.4'

loop_
_geom_angle_atom_site_label_1
_geom_angle_atom_site_label_2
_geom_angle_atom_site_label_3
_geom_angle
_geom_angle_site_symmetry_1
_geom_angle_site_symmetry_3
Zr2 Zr1 Zr2 60.71(3) 10_556 .
Zr2 Zr1 Zr2 60.71(3) 2_665 9_666
Zr2 Zr1 Zr2 60.66(3) 10_556 9_666
Zr2 Zr1 Zr2 91.19(3) 9_666 .
Zr2 Zr1 Zr2 91.19(3) 2_665 10_556
Zr2 Zr1 Zr2 60.66(3) 2_665 .
O1 Zr1 Zr2 74.92(14) 11_655 10_556
O1 Zr1 Zr2 166.11(14) 11_655 2_665
O1 Zr1 Zr2 110.71(16) 10_556 9_666
O1 Zr1 Zr2 166.11(14) 10_556 10_556
O1 Zr1 Zr2 110.92(13) 11_655 9_666
O1 Zr1 Zr2 74.92(14) 4_656 .
O1 Zr1 Zr2 74.92(14) . 9_666
O1 Zr1 Zr2 74.92(14) 10_556 2_665
O1 Zr1 Zr2 110.92(13) 10_556 .
O1 Zr1 Zr2 110.92(13) 4_656 2_665
O1 Zr1 Zr2 110.71(16) 11_655 .
O1 Zr1 Zr2 110.92(13) . 10_556
O1 Zr1 Zr2 166.12(14) . .
O1 Zr1 Zr2 110.71(16) 4_656 10_556
O1 Zr1 Zr2 166.11(14) 4_656 9_666
O1 Zr1 Zr2 110.71(16) . 2_665
O1 Zr1 O1 74.8(3) 4_656 11_655
O1 Zr1 O1 75.3(3) 11_655 .
O1 Zr1 O1 119.0(3) 4_656 .
O1 Zr1 O1 75.3(3) 4_656 10_556
O1 Zr1 O1 119.0(3) 11_655 10_556
O1 Zr1 O1 74.8(3) 10_556 .
O1 Zr1 O5 142.43(14) . .
O1 Zr1 O5 78.5(3) 11_655 .
O1 Zr1 O5 78.5(3) 4_656 .
O1 Zr1 O5 78.5(3) 10_556 11_655
O1 Zr1 O5 142.42(14) 10_556 .
O1 Zr1 O5 78.5(3) . 11_655
O1 Zr1 O5 142.42(14) 4_656 11_655
O1 Zr1 O5 142.42(14) 11_655 11_655
O1 Zr1 O6 78.9(2) 4_656 .
O1 Zr1 O6 78.9(2) . 10_556
O1 Zr1 O6 142.17(16) 10_556 10_556
O1 Zr1 O6 142.17(16) 11_655 .
O1 Zr1 O6 78.9(2) 10_556 .
O1 Zr1 O6 142.17(16) . .
O1 Zr1 O6 142.17(16) 4_656 10_556
O1 Zr1 O6 78.9(2) 11_655 10_556
O5 Zr1 Zr2 90.1(2) . 9_666
O5 Zr1 Zr2 90.1(2) 11_655 .
O5 Zr1 Zr2 35.08(13) . 10_556
O5 Zr1 Zr2 35.08(13) 11_655 9_666
O5 Zr1 Zr2 35.08(13) 11_655 2_665
O5 Zr1 Zr2 90.1(2) 11_655 10_556
O5 Zr1 Zr2 35.08(13) . .
O5 Zr1 Zr2 90.1(2) . 2_665
O5 Zr1 O5 108.6(5) . 11_655
O6 Zr1 Zr2 34.88(12) 10_556 9_666
O6 Zr1 Zr2 34.87(12) . 2_665
O6 Zr1 Zr2 34.88(12) 10_556 10_556
O6 Zr1 Zr2 89.8(2) 10_556 2_665
O6 Zr1 Zr2 34.87(12) . .
O6 Zr1 Zr2 89.8(2) . 9_666
O6 Zr1 Zr2 89.8(2) . 10_556
O6 Zr1 Zr2 89.8(2) 10_556 .
O6 Zr1 O5 69.92(17) . 11_655
O6 Zr1 O5 69.92(17) . .
O6 Zr1 O5 69.92(17) 10_556 .
O6 Zr1 O5 69.92(17) 10_556 11_655
O6 Zr1 O6 107.9(5) . 10_556
Zr1 Zr2 Zr1 88.80(3) . 9_666
Zr1 Zr2 Zr2 59.669(17) . 2_665
Zr1 Zr2 Zr2 59.669(17) 9_666 2_665
Zr1 Zr2 Zr2 59.643(14) . 10_556
Zr1 Zr2 Zr2 59.643(14) 9_666 10_556
Zr2 Zr2 Zr2 89.999(1) 2_665 10_556
O2 Zr2 Zr1 71.36(15) 4_656 .
O2 Zr2 Zr1 160.05(16) 4_656 9_666
O2 Zr2 Zr1 160.05(16) 9_666 .
O2 Zr2 Zr1 71.36(15) 9_666 9_666
O2 Zr2 Zr2 109.41(16) 4_656 10_556
O2 Zr2 Zr2 109.41(16) 9_666 10_556
O2 Zr2 Zr2 106.4(2) 4_656 2_665
O2 Zr2 Zr2 106.4(2) 9_666 2_665
O2 Zr2 O2 128.4(3) 9_666 4_656
O5 Zr2 Zr1 36.3(2) . .
O5 Zr2 Zr1 36.3(2) 3_566 9_666
O5 Zr2 Zr1 88.2(2) . 9_666
O5 Zr2 Zr1 88.1(2) 3_566 .
O5 Zr2 Zr2 90.2(3) . 2_665
O5 Zr2 Zr2 33.57(19) . 10_556
O5 Zr2 Zr2 33.57(19) 3_566 10_556
O5 Zr2 Zr2 90.2(3) 3_566 2_665
O5 Zr2 O2 140.7(3) . 9_666
O5 Zr2 O2 77.2(3) 3_566 9_666
O5 Zr2 O2 140.7(3) 3_566 4_656
O5 Zr2 O2 77.2(3) . 4_656
O5 Zr2 O5 67.1(4) 3_566 .
O5 Zr2 O7 89.5(4) 3_566 .
O5 Zr2 O7 89.5(4) . .
O5 Zr2 O8 146.23(19) . .
O5 Zr2 O8 146.23(19) 3_566 .
O6 Zr2 Zr1 87.8(2) . 9_666
O6 Zr2 Zr1 36.1(2) 2_665 9_666
O6 Zr2 Zr1 36.1(2) . .
O6 Zr2 Zr1 87.8(2) 2_665 .
O6 Zr2 Zr2 33.38(17) . 2_665
O6 Zr2 Zr2 89.9(3) 2_665 10_556
O6 Zr2 Zr2 89.9(3) . 10_556
O6 Zr2 Zr2 33.38(17) 2_665 2_665
O6 Zr2 O2 75.0(3) 2_665 9_666
O6 Zr2 O2 75.0(3) . 4_656
O6 Zr2 O2 137.0(3) 2_665 4_656
O6 Zr2 O2 137.0(3) . 9_666
O6 Zr2 O5 72.4(3) . .
O6 Zr2 O5 72.4(3) 2_665 3_566
O6 Zr2 O5 107.8(4) . 3_566
O6 Zr2 O5 107.8(4) 2_665 .
O6 Zr2 O6 66.8(3) . 2_665
O6 Zr2 O7 146.62(17) 2_665 .
O6 Zr2 O7 146.62(17) . .
O6 Zr2 O8 86.6(4) 2_665 .
O6 Zr2 O8 86.6(4) . .
O7 Zr2 Zr1 120.15(16) . .
O7 Zr2 Zr1 120.15(16) . 9_666
O7 Zr2 Zr2 89.7(3) . 10_556
O7 Zr2 Zr2 179.7(3) . 2_665
O7 Zr2 O2 73.8(2) . 9_666
O7 Zr2 O2 73.8(2) . 4_656
O7 Zr2 O8 94.5(4) . .
O8 Zr2 Zr1 117.83(19) . 9_666
O8 Zr2 Zr1 117.83(19) . .
O8 Zr2 Zr2 85.8(3) . 2_665
O8 Zr2 Zr2 175.8(3) . 10_556
O8 Zr2 O2 71.9(2) . 9_666
O8 Zr2 O2 71.9(2) . 4_656
Zr3 Zr3 Zr6 91.84(17) 10 2_565
Zr3 Zr3 O3 127.0(11) 10 .
Zr3 Zr3 O3 127.0(11) 10 11
Zr3 Zr3 O16 104.3(12) 10 4
Zr3 Zr3 O16 104.3(12) 10 10
Zr3 Zr3 O3A 53.8(9) 10 11_556
Zr3 Zr3 O3A 92.9(9) 10 10_554
Zr3 Zr3 O3A 92.9(9) 10 4_554
Zr3 Zr3 O11A 117.4(6) 10 .
Zr3 Zr3 O4B 89.9(10) 10 13_464
Zr3 Zr3 O4B 89.9(10) 10 7_564
Zr6 Zr3 O3 118.9(9) 2_565 11
Zr6 Zr3 O3 118.9(9) 2_565 .
Zr6 Zr3 O3A 120.9(6) 2_565 11_556
O3 Zr3 O3 77(2) . 11
O16 Zr3 Zr6 76.5(4) 10 2_565
O16 Zr3 Zr6 76.5(4) 4 2_565
O16 Zr3 O3 123.3(17) 4 .
O16 Zr3 O3 51.7(13) 10 .
O16 Zr3 O3 51.7(13) 4 11
O16 Zr3 O3 123.3(17) 10 11
O16 Zr3 O16 140.9(17) 10 4
O3A Zr3 Zr6 127.6(9) 10_554 2_565
O3A Zr3 Zr6 127.6(9) 4_554 2_565
O3A Zr3 O3A 104.2(19) 4_554 10_554
O3A Zr3 O3A 103.3(14) 10_554 11_556
O3A Zr3 O3A 39.1(17) 4_554 11_556
O11A Zr3 Zr6 25.5(6) . 2_565
O11A Zr3 O3A 121.4(8) . 4_554
O11A Zr3 O3A 121.4(8) . 10_554
O11A Zr3 O3A 135.3(8) . 11_556
O4B Zr3 Zr6 52.3(8) 13_464 2_565
O4B Zr3 Zr6 52.3(8) 7_564 2_565
O4B Zr3 O4B 104.5(16) 13_464 7_564
Zr5 Zr4 Zr4 87.6(2) 10 12_565
Zr5 Zr4 O10 29.3(2) 10 .
Zr5 Zr4 O12 83.6(4) 10 .
Zr5 Zr4 O13 176.0(7) 10 .
Zr5 Zr4 O14 93.0(8) 10 .
Zr5 Zr4 O4A 82.0(8) 10 10_554
Zr5 Zr4 C15B 56.0(8) 10 13_464
Zr5 Zr4 O4C 73.4(12) 10 6_465
Zr5 Zr4 C15C 116.1(18) 10 6_465
O10 Zr4 Zr4 58.90(16) . 12_565
O10 Zr4 O12 65.1(5) . .
O10 Zr4 O13 147.9(10) . .
O10 Zr4 O14 99.5(8) . .
O12 Zr4 Zr4 59.20(11) . 12_565
O12 Zr4 O13 92.4(7) . .
O12 Zr4 O14 152.4(9) . .
O13 Zr4 Zr4 90.3(10) . 12_565
O14 Zr4 Zr4 93.4(9) . 12_565
O14 Zr4 O13 90.6(8) . .
O4A Zr4 Zr4 164.9(13) 10_554 12_565
O3B Zr4 Zr4 80.9(9) 13_464 12_565
O3B Zr4 Zr5 51.9(16) 13_464 10
O3B Zr4 C15B 56.9(15) 13_464 13_464
C15B Zr4 Zr4 135.3(11) 13_464 12_565
O3C Zr4 Zr4 78.5(7) 6_465 12_565
O3C Zr4 Zr5 141(2) 6_465 10
O3C Zr4 O4C 126.9(9) 6_465 6_465
O3C Zr4 C15C 69.9(8) 6_465 6_465
O4C Zr4 Zr4 154.5(4) 6_465 12_565
C15C Zr4 Zr4 148.4(9) 6_465 12_565
C15C Zr4 O4C 57.1(9) 6_465 6_465
Zr4 Zr5 Zr5 92.4(2) 10 12_565
Zr4 Zr5 Zr6 106.1(4) 10 9_565
Zr4 Zr5 O9 110.2(5) 10 10
Zr4 Zr5 O10 152.5(3) 10 .
Zr4 Zr5 O12A 97.7(5) 10 9_565
Zr4 Zr5 O4B 110.2(11) 10 6_466
Zr4 Zr5 C15B 73.4(17) 10 6_466
Zr4 Zr5 O3C 17.2(11) 10 13_465
Zr4 Zr5 O4C 59.1(10) 10 13_465
Zr5 Zr5 O10 60.60(16) 12_565 .
Zr5 Zr5 O12A 60.23(12) 12_565 9_565
Zr5 Zr5 O3C 86.1(4) 12_565 13_465
Zr6 Zr5 Zr5 102.4(2) 9_565 12_565
Zr6 Zr5 O10 77.3(4) 9_565 .
Zr6 Zr5 O12A 43.17(18) 9_565 9_565
Zr6 Zr5 O3C 123.1(12) 9_565 13_465
O9 Zr5 Zr5 157.2(4) 10 12_565
O9 Zr5 Zr6 74.6(5) 10 9_565
O9 Zr5 O10 97.1(5) 10 .
O10 Zr5 Zr4 119.2(5) 10 10
O10 Zr5 Zr5 28.7(5) 10 12_565
O10 Zr5 Zr6 84.6(6) 10 9_565
O10 Zr5 O9 130.0(7) 10 10
O10 Zr5 O10 33.3(5) 10 .
O3B Zr5 Zr4 58(2) 6_466 10
O3B Zr5 Zr5 83.1(9) 6_466 12_565
O3B Zr5 Zr6 164(2) 6_466 9_565
O3B Zr5 O4B 119.2(11) 6_466 6_466
O3B Zr5 C15B 66.4(9) 6_466 6_466
O4B Zr5 Zr5 154.1(5) 6_466 12_565
O4B Zr5 Zr6 60.1(9) 6_466 9_565
C15B Zr5 Zr5 149.4(11) 6_466 12_565
C15B Zr5 Zr6 107.5(13) 6_466 9_565
C15B Zr5 O4B 54.1(9) 6_466 6_466
O4C Zr5 Zr5 147.1(12) 13_465 12_565
O4C Zr5 Zr6 73.7(8) 13_465 9_565
O4C Zr5 O3C 70.5(10) 13_465 13_465
Zr5 Zr6 Zr3 102.9(2) 3_565 2_565
Zr5 Zr6 Zr3 102.9(2) 9_565 2_565
Zr5 Zr6 Zr5 139.5(4) 3_565 9_565
Zr5 Zr6 O9 42.7(3) 9_565 2_565
Zr5 Zr6 O9 42.7(3) 3_565 12_565
Zr5 Zr6 O9 160.0(4) 3_565 2_565
Zr5 Zr6 O9 160.0(4) 9_565 12_565
Zr5 Zr6 O11 81.9(2) 9_565 2_565
Zr5 Zr6 O11 81.9(2) 3_565 2_565
Zr5 Zr6 O11A 109.77(19) 9_565 9_565
Zr5 Zr6 O11A 109.77(19) 3_565 9_565
Zr6 Zr6 Zr3 88.17(17) 10 2_565
Zr6 Zr6 Zr5 105.7(2) 10 9_565
Zr6 Zr6 Zr5 105.7(2) 10 3_565
Zr6 Zr6 O9 88.8(3) 10 2_565
Zr6 Zr6 O9 88.8(3) 10 12_565
Zr6 Zr6 O11 152.3(3) 10 2_565
Zr6 Zr6 O11A 26.1(3) 10 9_565
Zr6 Zr6 O12A 102.1(6) 10 .
Zr6 Zr6 O4B 87.6(10) 10 14_544
Zr6 Zr6 O4B 87.6(10) 10 8_444
O9 Zr6 Zr3 63.2(3) 12_565 2_565
O9 Zr6 Zr3 63.2(3) 2_565 2_565
O9 Zr6 O9 126.3(5) 12_565 2_565
O11 Zr6 Zr3 64.1(3) 2_565 2_565
O11 Zr6 O9 79.0(3) 2_565 2_565
O11 Zr6 O9 79.0(3) 2_565 12_565
O11A Zr6 Zr3 33.0(7) 2_565 2_565
O11A Zr6 Zr3 62.0(3) 9_565 2_565
O11A Zr6 Zr5 92.5(3) 2_565 3_565
O11A Zr6 Zr5 92.5(3) 2_565 9_565
O11A Zr6 Zr6 121.2(7) 2_565 10
O11A Zr6 O11A 95.0(9) 2_565 9_565
O11A Zr6 O12A 136.7(9) 2_565 .
O12A Zr6 Zr3 169.7(6) . 2_565
O12A Zr6 Zr5 74.5(2) . 3_565
O12A Zr6 Zr5 74.5(2) . 9_565
O12A Zr6 O11A 128.3(7) . 9_565
O4B Zr6 Zr3 55.9(10) 14_544 2_565
O4B Zr6 Zr3 55.9(10) 8_444 2_565
O4B Zr6 Zr5 155.2(11) 8_444 9_565
O4B Zr6 Zr5 49.8(10) 8_444 3_565
O4B Zr6 Zr5 155.2(11) 14_544 3_565
O4B Zr6 Zr5 49.8(10) 14_544 9_565
O4B Zr6 O4B 112(2) 8_444 14_544
C1 O1 Zr1 131.8(5) . .
C1 O2 Zr2 134.2(5) . 9_666
O16 O3 Zr3 54.5(7) 10 .
C15 O3 Zr3 137(2) . .
C15 O3 O16 98(2) . 10
C15 O4 Zr4 146(2) . .
Zr2 O5 Zr1 108.6(3) . .
Zr2 O5 Zr1 108.6(3) 10_556 .
Zr2 O5 Zr2 112.9(4) 10_556 .
Zr2 O6 Zr1 109.0(3) 2_665 .
Zr2 O6 Zr1 109.0(3) . .
Zr2 O6 Zr2 113.2(3) 2_665 .
Zr3 O9 Zr3 28.0(2) . 10
Zr3 O9 Zr4 107.9(5) . .
Zr3 O9 Zr5 107.0(5) . .
Zr3 O9 Zr6 63.9(4) . 9_565
Zr4 O9 Zr3 130.7(6) . 10
Zr4 O9 Zr5 107.6(4) . .
Zr4 O9 Zr6 100.9(5) . 9_565
Zr5 O9 Zr3 83.2(4) . 10
Zr5 O9 Zr3 117.9(8) 10 .
Zr5 O9 Zr3 126.2(7) 10 10
Zr5 O9 Zr4 31.9(3) 10 .
Zr5 O9 Zr5 75.6(5) 10 .
Zr5 O9 Zr6 79.4(5) 10 9_565
Zr5 O9 Zr6 62.7(5) 10 2_565
Zr5 O9 Zr6 48.1(3) . 9_565
Zr5 O9 O16 137.2(9) 10 .
Zr6 O9 Zr3 64.1(4) 2_565 10
Zr6 O9 Zr3 50.8(3) 9_565 10
Zr6 O9 Zr3 59.4(4) 2_565 .
Zr6 O9 Zr4 73.0(4) 2_565 .
Zr6 O9 Zr5 73.9(4) 2_565 .
Zr6 O9 Zr6 32.7(3) 2_565 9_565
O9 O9 Zr3 61.3(3) 10 10
O9 O9 Zr3 89.4(3) 10 .
O9 O9 Zr4 144.6(2) 10 .
O9 O9 Zr5 112.6(4) 10 10
O9 O9 Zr5 37.0(2) 10 .
O9 O9 Zr6 91.2(3) 10 2_565
O9 O9 Zr6 58.5(3) 10 9_565
O9 O9 O16 25.5(6) 10 .
O16 O9 Zr3 72.3(6) . .
O16 O9 Zr3 53.4(13) 10 .
O16 O9 Zr3 72.6(18) 10 10
O16 O9 Zr3 46.3(5) . 10
O16 O9 Zr4 168.3(8) . .
O16 O9 Zr4 96(2) 10 .
O16 O9 Zr5 154(2) 10 .
O16 O9 Zr5 62.0(6) . .
O16 O9 Zr5 128(2) 10 10
O16 O9 Zr6 98.0(6) . 2_565
O16 O9 Zr6 117.3(15) 10 9_565
O16 O9 Zr6 103.7(12) 10 2_565
O16 O9 Zr6 68.4(5) . 9_565
O16 O9 O9 118(2) 10 10
O16 O9 O16 93(3) 10 .
Zr4 O10 Zr4 62.2(3) 12_565 .
Zr4 O10 Zr5 168.3(7) . 12_565
Zr4 O10 Zr5 118.16(18) 12_565 12_565
Zr4 O10 Zr5 118.17(18) . .
Zr4 O10 Zr5 168.3(7) 12_565 .
Zr4 O10 Zr6 143.5(5) . 10
Zr4 O10 Zr6 143.5(5) 12_565 9_565
Zr4 O10 Zr6 102.2(3) 12_565 10
Zr4 O10 Zr6 114.9(5) 12_565 2_565
Zr4 O10 Zr6 102.2(3) . 9_565
Zr4 O10 Zr6 74.2(3) . 2_565
Zr4 O10 Zr6 114.9(5) . .
Zr4 O10 Zr6 74.2(3) 12_565 .
Zr5 O10 Zr4 93.1(6) 3_565 .
Zr5 O10 Zr4 31.5(4) 3_565 12_565
Zr5 O10 Zr4 31.5(4) 10 .
Zr5 O10 Zr4 93.1(6) 10 12_565
Zr5 O10 Zr5 122.6(9) 3_565 10
Zr5 O10 Zr5 143.4(7) 3_565 .
Zr5 O10 Zr5 86.6(4) 10 .
Zr5 O10 Zr5 86.6(4) 3_565 12_565
Zr5 O10 Zr5 58.8(3) . 12_565
Zr5 O10 Zr5 143.4(7) 10 12_565
Zr5 O10 Zr6 135.6(8) 10 .
Zr5 O10 Zr6 47.9(2) 12_565 10
Zr5 O10 Zr6 62.3(4) 10 2_565
Zr5 O10 Zr6 83.9(3) 12_565 9_565
Zr5 O10 Zr6 75.2(3) . 2_565
Zr5 O10 Zr6 147.7(8) 10 10
Zr5 O10 Zr6 47.9(2) . 9_565
Zr5 O10 Zr6 62.3(4) 3_565 .
Zr5 O10 Zr6 80.6(4) 3_565 10
Zr5 O10 Zr6 113.9(5) . .
Zr5 O10 Zr6 135.6(8) 3_565 2_565
Zr5 O10 Zr6 75.2(3) 12_565 .
Zr5 O10 Zr6 83.9(3) . 10
Zr5 O10 Zr6 147.7(8) 3_565 9_565
Zr5 O10 Zr6 80.6(4) 10 9_565
Zr5 O10 Zr6 113.9(5) 12_565 2_565
Zr5 O10 O10 116.7(5) 3_565 10
Zr5 O10 O10 116.7(5) 10 10
Zr6 O10 Zr6 85.4(4) 2_565 10
Zr6 O10 Zr6 31.5(2) . 10
Zr6 O10 Zr6 31.5(2) 2_565 9_565
Zr6 O10 Zr6 85.4(4) . 9_565
Zr6 O10 Zr6 70.1(3) 9_565 10
Zr6 O10 Zr6 84.4(5) 2_565 .
O10 O10 Zr4 148.18(17) 10 12_565
O10 O10 Zr4 148.18(17) 10 .
O10 O10 Zr5 30.02(16) 10 12_565
O10 O10 Zr5 30.02(16) 10 .
O10 O10 Zr6 90.3(3) 10 2_565
O10 O10 Zr6 58.8(2) 10 9_565
O10 O10 Zr6 90.3(3) 10 .
O10 O10 Zr6 58.8(2) 10 10
Zr3 O11 Zr4 107.1(4) . .
Zr3 O11 Zr4 107.1(4) . 11
Zr3 O11 Zr5 81.5(4) . 4
Zr3 O11 Zr5 81.5(4) . 10
Zr4 O11 Zr4 108.2(4) 11 .
Zr4 O11 Zr5 104.1(4) 11 10
Zr4 O11 Zr5 104.1(4) . 4
Zr4 O11 Zr5 28.95(19) 11 4
Zr4 O11 Zr5 28.95(19) . 10
Zr5 O11 Zr5 87.3(4) 10 4
Zr6 O11 Zr3 59.5(4) 2_565 .
Zr6 O11 Zr4 73.3(3) 2_565 11
Zr6 O11 Zr4 73.3(3) 2_565 .
Zr6 O11 Zr5 46.7(2) 2_565 10
Zr6 O11 Zr5 46.7(2) 2_565 4
Zr4 O12 Zr4 171.1(8) . 2_565
Zr4 O12 Zr4 171.2(8) 12_565 11
Zr4 O12 Zr4 117.6(2) 12_565 2_565
Zr4 O12 Zr4 117.6(2) . 11
Zr4 O12 Zr4 61.6(2) . 12_565
Zr4 O12 Zr4 61.6(2) 11 2_565
Zr4 O12 Zr5 66.83(18) 12_565 10
Zr4 O12 Zr5 32.29(19) 12_565 3_565
Zr4 O12 Zr5 66.83(18) 11 9_565
Zr4 O12 Zr5 156.6(7) 2_565 10
Zr4 O12 Zr5 117.7(3) 2_565 3_565
Zr4 O12 Zr5 32.29(19) 11 4
Zr4 O12 Zr5 66.83(18) . 3_565
Zr4 O12 Zr5 66.83(18) 2_565 4
Zr4 O12 Zr5 156.6(7) 11 3_565
Zr4 O12 Zr5 156.6(7) . 9_565
Zr4 O12 Zr5 32.29(19) . 10
Zr4 O12 Zr5 117.7(3) 12_565 9_565
Zr4 O12 Zr5 117.7(3) 11 10
Zr4 O12 Zr5 117.8(3) . 4
Zr4 O12 Zr5 156.6(7) 12_565 4
Zr4 O12 Zr5 32.29(19) 2_565 9_565
Zr4 O12 Zr6 73.5(2) 12_565 .
Zr4 O12 Zr6 73.5(2) 11 2_565
Zr4 O12 Zr6 113.5(4) . .
Zr4 O12 Zr6 113.5(4) 11 .
Zr4 O12 Zr6 113.5(4) 2_565 2_565
Zr4 O12 Zr6 73.5(2) 2_565 .
Zr4 O12 Zr6 73.5(2) . 2_565
Zr4 O12 Zr6 113.5(4) 12_565 2_565
Zr5 O12 Zr5 52.4(3) 4 9_565
Zr5 O12 Zr5 124.3(6) 9_565 10
Zr5 O12 Zr5 100.0(4) 9_565 3_565
Zr5 O12 Zr5 100.0(4) 4 10
Zr5 O12 Zr5 52.4(3) 3_565 10
Zr5 O12 Zr5 124.3(6) 4 3_565
Zr6 O12 Zr5 50.0(2) 2_565 4
Zr6 O12 Zr5 50.0(2) . 9_565
Zr6 O12 Zr5 50.0(2) . 3_565
Zr6 O12 Zr5 86.9(4) 2_565 9_565
Zr6 O12 Zr5 86.9(4) 2_565 3_565
Zr6 O12 Zr5 50.0(2) 2_565 10
Zr6 O12 Zr5 86.9(4) . 10
Zr6 O12 Zr5 86.9(4) . 4
Zr6 O12 Zr6 83.7(5) 2_565 .
Zr4 O14 Zr5 29.8(3) . 10
O15 O14 Zr4 86.9(9) 10 .
O15 O14 Zr5 57.3(7) 10 10
Zr5 O15 Zr4 28.7(3) . 10
O14 O15 Zr4 54.7(6) 10 10
O14 O15 Zr5 83.3(8) 10 .
O14 O15 O15 172.7(16) 10 10
O15 O15 Zr4 126.0(5) 10 10
O15 O15 Zr5 97.4(7) 10 .
Zr3 O16 Zr3 28.5(6) 10 .
Zr3 O16 Zr4 111.4(7) 10 10
Zr3 O16 Zr4 123.5(5) . 10
Zr3 O16 Zr5 106.2(6) 10 .
Zr3 O16 Zr6 61.0(5) . 9_565
Zr3 O16 Zr6 57.4(4) 10 9_565
Zr3 O16 O9 86.9(15) 10 .
Zr5 O16 Zr3 104.1(10) . .
Zr5 O16 Zr4 30.3(4) . 10
Zr5 O16 Zr6 48.9(3) . 9_565
Zr6 O16 Zr4 62.5(3) 9_565 10
O3 O16 Zr3 91.4(9) 10 .
O3 O16 Zr3 73.8(9) 10 10
O3 O16 Zr4 116(2) 10 10
O3 O16 Zr5 146(2) 10 .
O3 O16 Zr6 121.0(14) 10 9_565
O3 O16 O9 144(2) 10 .
O9 O16 Zr3 87(2) 10 .
O9 O16 Zr3 61.0(11) . .
O9 O16 Zr3 103(2) 10 10
O9 O16 Zr4 62.7(16) 10 10
O9 O16 Zr4 98.7(6) . 10
O9 O16 Zr5 68.6(7) . .
O9 O16 Zr5 33.0(13) 10 .
O9 O16 Zr6 55.5(10) 10 9_565
O9 O16 Zr6 67.6(8) . 9_565
O9 O16 O3 176.5(18) 10 10
O9 O16 O9 36.2(19) 10 .
O1 C1 C2 116.2(6) . .
O2 C1 O1 125.3(7) . .
O2 C1 C2 118.5(7) . .
C3 C2 C1 120.8(6) . .
C3 C2 C7 120.0 . .
C7 C2 C1 119.2(6) . .
C3A C2 C1 120.5(6) . .
C3A C2 C7A 120.2(4) . .
C7A C2 C1 119.3(6) . .
C2 C3 C4 120.0 . .
C5 C4 C3 120.0 . .
C4 C5 C6 120.0 . .
C4 C5 C8 118.2(6) . .
C6 C5 C8 121.7(6) . .
C4A C5 C8 120.1(6) . .
C6A C5 C8 119.9(6) . .
C6A C5 C4A 119.7(4) . .
C7 C6 C5 120.0 . .
C6 C7 C2 120.0 . .
C9 C8 C5 119.4(7) . .
C9 C8 C13 120.0 . .
C13 C8 C5 120.5(7) . .
C9A C8 C5 121.7(6) . .
C9A C8 C13A 120.2(4) . .
C13A C8 C5 118.0(7) . .
C8 C9 C10 120.0 . .
C9 C10 C11 120.0 . .
C10 C11 C14 120.1(6) . .
C12 C11 C10 120.0 . .
C12 C11 C14 119.9(6) . .
C10A C11 C14 121.0(6) . .
C12A C11 C14 119.0(6) . .
C12A C11 C10A 120.0(4) . .
C11 C12 C13 120.0 . .
C12 C13 C8 120.0 . .
C11 C14 C11 115.1(10) 6 .
C14 C14 C11 122.4(6) 13 6
C14 C14 C11 122.4(4) 13 .
O3 C15 C16 124(2) . .
O4 C15 O3 111(2) . .
O4 C15 C16 125(2) . .
C17 C16 C15 119(3) . .
C17 C16 C21 120.0 . .
C21 C16 C15 120(3) . .
C18 C17 C16 120.0 . .
C17 C18 C19 120.0 . .
C18 C19 C20 120.0 . .
C18 C19 C22 123(3) . .
C20 C19 C22 117(3) . .
C21 C20 C19 120.0 . .
C20 C21 C16 120.0 . .
C23 C22 C19 116(3) . .
C23 C22 C27 120.0 . .
C27 C22 C19 124(3) . .
C22 C23 C24 120.0 . .
C23 C24 C24 125.3 . 10_554
C23 C24 C26 115.9(5) . 6_465
C24 C24 C26 116.4(8) 10_554 6_465
C25 C24 C23 120.0 . .
C25 C24 C24 90.9 . 10_554
C25 C24 C26 41(3) . 6_465
C24 C25 C25 89.1 . 10_554
C24 C25 C25 111(4) . 13_464
C24 C25 C26 120.0 . .
C25 C25 C24 177(7) 6_465 .
C25 C25 C25 22(4) 10_554 13_464
C25 C25 C25 90.0 6_465 10_554
C25 C25 C25 68(4) 6_465 13_464
C25 C25 C26 63(5) 6_465 .
C25 C25 C26 86(3) 6_465 6_465
C26 C25 C24 93(5) 6_465 .
C26 C25 C25 112(4) . 13_464
C26 C25 C25 126.4 . 10_554
C26 C25 C25 131.7(16) 6_465 10_554
C26 C25 C25 126(4) 6_465 13_464
C26 C25 C26 94(4) 6_465 .
C24 C26 C26 78(3) 6_465 6_465
C25 C26 C24 78(3) . 6_465
C25 C26 C26 40.1(9) . 6_465
C25 C26 C27 120.0 . .
C27 C26 C24 162(3) . 6_465
C27 C26 C26 115.7(18) . 6_465
C26 C27 C22 120.0 . .
C29 C28 C28 88.7(12) 10_554 13_464
C29 C28 C28 88.7(12) . 13_464
C29 C28 C29 176(5) . 10_554
C28 C29 C29 91.3(14) . 6_465
Zr3 O3A Zr3 33.3(4) 10_554 1_554
O3A O3A Zr3 87.1(9) 10_553 10_554
O3A O3A Zr3 53.8(9) 10_553 1_554
C15A O3A Zr3 132(2) . 1_554
C15A O3A Zr3 106(3) . 10_554
C15A O3A O3A 146(4) . 10_553
Zr4 O4A Zr3 98.6(13) 10_554 10_554
Zr4 O4A Zr5 34.6(3) 10_554 1_554
Zr5 O4A Zr3 79.6(9) 1_554 10_554
C15A O4A Zr3 64(2) . 10_554
C15A O4A Zr4 162(4) . 10_554
C15A O4A Zr5 138.0(18) . 1_554
Zr3 O11A Zr3 28.9(4) . 10
Zr3 O11A Zr4 132.9(3) 10 11
Zr3 O11A Zr4 132.9(3) 10 .
Zr3 O11A Zr4 132.0(2) . .
Zr3 O11A Zr4 132.0(2) . 11
Zr3 O11A Zr5 121.4(4) . 4
Zr3 O11A Zr5 108.5(5) 10 10
Zr3 O11A Zr5 108.5(5) 10 4
Zr3 O11A Zr5 121.4(4) . 10
Zr3 O11A Zr6 88.8(7) . 9_565
Zr4 O11A Zr4 91.5(4) 11 .
Zr5 O11A Zr4 29.8(2) 4 11
Zr5 O11A Zr4 29.8(2) 10 .
Zr5 O11A Zr4 106.5(4) 4 .
Zr5 O11A Zr4 106.5(4) 10 11
Zr5 O11A Zr5 107.0(4) 10 4
Zr6 O11A Zr3 59.9(5) 9_565 10
Zr6 O11A Zr3 92.6(10) 2_565 10
Zr6 O11A Zr3 121.5(12) 2_565 .
Zr6 O11A Zr4 102.2(3) 9_565 11
Zr6 O11A Zr4 79.6(4) 2_565 .
Zr6 O11A Zr4 102.2(3) 9_565 .
Zr6 O11A Zr4 79.6(4) 2_565 11
Zr6 O11A Zr5 58.9(3) 2_565 4
Zr6 O11A Zr5 74.0(4) 9_565 4
Zr6 O11A Zr5 74.0(4) 9_565 10
Zr6 O11A Zr5 58.9(3) 2_565 10
Zr6 O11A Zr6 32.7(5) 2_565 9_565
Zr4 O12A Zr4 89.7(4) 12_565 2_565
Zr4 O12A Zr4 89.7(4) . 11
Zr4 O12A Zr4 110.5(6) . 2_565
Zr4 O12A Zr4 49.9(3) . 12_565
Zr4 O12A Zr4 49.9(3) 11 2_565
Zr4 O12A Zr4 110.5(6) 12_565 11
Zr5 O12A Zr4 139.5(7) 10 2_565
Zr5 O12A Zr4 29.0(2) 4 11
Zr5 O12A Zr4 62.9(3) 9_565 11
Zr5 O12A Zr4 62.9(3) 3_565 .
Zr5 O12A Zr4 110.0(4) 10 11
Zr5 O12A Zr4 29.0(2) 10 .
Zr5 O12A Zr4 110.0(4) 3_565 2_565
Zr5 O12A Zr4 139.5(7) 3_565 11
Zr5 O12A Zr4 29.0(2) 3_565 12_565
Zr5 O12A Zr4 62.9(3) 4 2_565
Zr5 O12A Zr4 139.5(7) 4 12_565
Zr5 O12A Zr4 29.0(2) 9_565 2_565
Zr5 O12A Zr4 62.9(3) 10 12_565
Zr5 O12A Zr4 110.0(4) 4 .
Zr5 O12A Zr4 110.0(4) 9_565 12_565
Zr5 O12A Zr4 139.5(7) 9_565 .
Zr5 O12A Zr5 168.5(9) 10 9_565
Zr5 O12A Zr5 59.5(2) 4 9_565
Zr5 O12A Zr5 119.1(3) 3_565 9_565
Zr5 O12A Zr5 119.1(3) 4 10
Zr5 O12A Zr5 168.5(9) 3_565 4
Zr5 O12A Zr5 59.5(2) 3_565 10
Zr5 O12A Zr6 75.2(2) 4 9_565
Zr5 O12A Zr6 113.9(5) 3_565 9_565
Zr5 O12A Zr6 113.9(5) 10 10
Zr5 O12A Zr6 113.9(5) 9_565 9_565
Zr5 O12A Zr6 75.2(2) 10 9_565
Zr5 O12A Zr6 75.2(2) 3_565 10
Zr5 O12A Zr6 113.9(5) 4 10
Zr5 O12A Zr6 75.2(2) 9_565 10
Zr6 O12A Zr4 122.2(4) 2_565 12_565
Zr6 O12A Zr4 98.35(13) 10 12_565
Zr6 O12A Zr4 98.35(13) 9_565 .
Zr6 O12A Zr4 134.93(17) 10 11
Zr6 O12A Zr4 134.93(17) 9_565 2_565
Zr6 O12A Zr4 73.0(3) 2_565 .
Zr6 O12A Zr4 134.93(17) 9_565 12_565
Zr6 O12A Zr4 73.0(3) 2_565 11
Zr6 O12A Zr4 73.0(3) . 12_565
Zr6 O12A Zr4 122.2(4) 2_565 2_565
Zr6 O12A Zr4 98.35(13) 10 2_565
Zr6 O12A Zr4 73.0(3) . 2_565
Zr6 O12A Zr4 134.93(17) 10 .
Zr6 O12A Zr4 122.2(4) . 11
Zr6 O12A Zr4 98.35(13) 9_565 11
Zr6 O12A Zr4 122.2(4) . .
Zr6 O12A Zr5 120.43(14) 2_565 3_565
Zr6 O12A Zr5 62.33(12) 2_565 4
Zr6 O12A Zr5 120.43(14) . 10
Zr6 O12A Zr5 120.43(14) 2_565 9_565
Zr6 O12A Zr5 120.43(14) . 4
Zr6 O12A Zr5 62.33(12) . 9_565
Zr6 O12A Zr5 62.33(12) . 3_565
Zr6 O12A Zr5 62.33(12) 2_565 10
Zr6 O12A Zr6 36.2(4) 2_565 9_565
Zr6 O12A Zr6 155.7(12) 2_565 .
Zr6 O12A Zr6 83.3(7) 9_565 10
Zr6 O12A Zr6 119.5(9) . 9_565
Zr6 O12A Zr6 119.5(9) 2_565 10
Zr6 O12A Zr6 36.2(4) . 10
C2 C3A C4A 120.2(5) . .
C3A C4A C5 119.9(5) . .
C7A C6A C5 120.2(5) . .
C6A C7A C2 119.7(5) . .
C8 C9A C10A 119.9(5) . .
C11 C10A C9A 119.7(5) . .
C11 C12A C13A 120.2(5) . .
C8 C13A C12A 119.9(5) . .
O3A C15A Zr3 43(2) . 10_554
O3A C15A O4A 121(2) . .
O3A C15A C16A 118.3(19) . .
O4A C15A Zr3 87(3) . 10_554
O4A C15A C16A 120.0(17) . .
C16A C15A Zr3 138(4) . 10_554
C17A C16A C15A 121(2) . .
C17A C16A C21A 120.0 . .
C21A C16A C15A 119(2) . .
C18A C17A C16A 120.0 . .
C17A C18A C19A 120.0 . .
C18A C19A C22A 117(2) . .
C20A C19A C18A 120.0 . .
C20A C19A C22A 123(2) . .
C21A C20A C19A 120.0 . .
C20A C21A C16A 120.0 . .
C23A C22A C19A 125(3) . .
C23A C22A C27A 120.0 . .
C27A C22A C19A 115(2) . .
C24A C23A C22A 120.0 . .
C25A C24A C23A 120.0 . .
C24A C25A C24A 146(4) . 6_465
C24A C25A C26A 120.0 . .
C25A C25A C24A 97(5) 6_465 .
C25A C25A C24A 51.2(19) 6_465 6_465
C25A C25A C26A 126(3) 6_465 .
C26A C25A C24A 91(3) . 6_465
C27A C26A C25A 120.0 . .
C26A C27A C22A 120.0 . .
Zr4 O3B Zr4 69.6(13) 13_464 8_454
Zr4 O3B Zr5 89.0(14) 13_464 15_454
Zr4 O3B O3B 99.1(9) 13_464 12_575
Zr4 O3B C15B 78(3) 13_464 .
Zr5 O3B Zr4 70(3) 6_464 13_464
Zr5 O3B Zr4 32.5(3) 15_454 8_454
Zr5 O3B Zr4 86.7(14) 6_464 8_454
Zr5 O3B Zr5 68.6(8) 6_464 15_454
Zr5 O3B O3B 96.9(9) 6_464 12_575
Zr5 O3B C15B 67(2) 6_464 .
O3B O3B Zr4 29.5(11) 12_575 8_454
O3B O3B Zr5 28.4(9) 12_575 15_454
C15B O3B Zr4 144(4) . 8_454
C15B O3B Zr5 136(2) . 15_454
C15B O3B O3B 164.3(15) . 12_575
Zr3 O4B Zr3 32.6(5) 13_464 6_464
Zr3 O4B Zr4 146.2(18) 6_464 13_464
Zr3 O4B Zr4 118.3(18) 13_464 13_464
Zr3 O4B Zr5 90.1(8) 6_464 13_464
Zr3 O4B Zr5 119.7(9) 13_464 13_464
Zr3 O4B Zr6 75.3(7) 13_464 5_454
Zr5 O4B Zr3 144.3(10) 6_464 6_464
Zr5 O4B Zr3 136(2) 6_464 13_464
Zr5 O4B Zr4 30.7(7) 6_464 13_464
Zr5 O4B Zr4 103.8(12) 13_464 13_464
Zr5 O4B Zr5 73.1(11) 6_464 13_464
Zr5 O4B Zr6 87.3(9) 6_464 5_454
Zr5 O4B Zr6 70.1(12) 6_464 14_454
Zr6 O4B Zr3 76.0(8) 14_454 6_464
Zr6 O4B Zr3 71.8(11) 14_454 13_464
Zr6 O4B Zr3 58.4(5) 5_454 6_464
Zr6 O4B Zr4 107.3(13) 5_454 13_464
Zr6 O4B Zr4 76.6(13) 14_454 13_464
Zr6 O4B Zr5 79.0(7) 14_454 13_464
Zr6 O4B Zr5 51.1(4) 5_454 13_464
Zr6 O4B Zr6 37.5(4) 14_454 5_454
O4B O4B Zr3 90.2(10) 10_553 13_464
O4B O4B Zr3 57.6(9) 10_553 6_464
O4B O4B Zr4 143.0(7) 10_553 13_464
O4B O4B Zr5 39.2(9) 10_553 13_464
O4B O4B Zr5 112.4(11) 10_553 6_464
O4B O4B Zr6 54.9(10) 10_553 5_454
O4B O4B Zr6 92.4(10) 10_553 14_454
O4B O4B C15B 134(3) 10_553 .
C15B O4B Zr3 131(2) . 13_464
C15B O4B Zr3 158.4(17) . 6_464
C15B O4B Zr4 40(2) . 13_464
C15B O4B Zr5 109(2) . 13_464
C15B O4B Zr5 55.1(15) . 6_464
C15B O4B Zr6 117(3) . 14_454
C15B O4B Zr6 142(2) . 5_454
Zr4 C15B Zr6 69.6(13) 13_464 14_454
Zr5 C15B Zr4 50.6(13) 6_464 13_464
Zr5 C15B Zr6 43.5(10) 6_464 14_454
Zr5 C15B C16B 155(3) 6_464 .
O3B C15B Zr4 46(2) . 13_464
O3B C15B Zr5 46.2(19) . 6_464
O3B C15B Zr6 89(2) . 14_454
O3B C15B C16B 126(2) . .
O4B C15B Zr4 106(3) . 13_464
O4B C15B Zr5 70.8(19) . 6_464
O4B C15B Zr6 36(2) . 14_454
O4B C15B O3B 116(2) . .
O4B C15B C16B 116(2) . .
C16B C15B Zr4 106.0(18) . 13_464
C16B C15B Zr6 128.4(18) . 14_454
Zr4 C16B Zr5 26.5(2) 13_464 6_464
C15B C16B Zr4 37.4(14) . 13_464
C15B C16B Zr5 11.5(14) . 6_464
C17B C16B Zr4 133.4(18) . 13_464
C17B C16B Zr5 123.5(17) . 6_464
C17B C16B C15B 121(2) . .
C17B C16B C21B 120.0 . .
C21B C16B Zr4 95.9(17) . 13_464
C21B C16B Zr5 115.2(17) . 6_464
C21B C16B C15B 119(2) . .
C18B C17B C16B 120.0 . .
C19B C18B C17B 120.0 . .
C18B C19B C20B 120.0 . .
C18B C19B C22B 120(3) . .
C20B C19B C22B 119(3) . .
C19B C20B C21B 120.0 . .
C20B C21B C16B 120.0 . .
C23B C22B C19B 119(2) . .
C23B C22B C27B 120.0 . .
C27B C22B C19B 119(3) . .
C24B C23B C22B 120.0 . .
C23B C24B C25B 120.0 . .
C24B C25B C26B 120.0 . .
C25B C26B C27B 120.0 . .
C26B C27B C22B 120.0 . .
Zr4 O3C Zr4 75.3(8) 6_465 15_455
Zr4 O3C Zr5 22.0(13) 6_465 13_465
Zr4 O3C O3C 101.5(7) 6_465 12_575
Zr4 O3C C15C 65.7(15) 6_465 .
Zr5 O3C Zr4 69.5(5) 13_465 15_455
O3C O3C Zr4 26.2(7) 12_575 15_455
O3C O3C Zr5 93.9(4) 12_575 13_465
C15C O3C Zr4 140.9(18) . 15_455
C15C O3C Zr5 73.6(13) . 13_465
C15C O3C O3C 167.1(12) . 12_575
Zr4 O4C Zr3 146.0(8) 6_465 6_465
Zr4 O4C Zr5 47.5(11) 6_465 13_465
Zr4 O4C Zr6 88.7(10) 6_465 5_455
Zr5 O4C Zr3 106.5(9) 13_465 6_465
Zr5 O4C Zr6 59.1(5) 13_465 5_455
Zr6 O4C Zr3 57.3(5) 5_455 6_465
C15C O4C Zr3 159(2) . 6_465
C15C O4C Zr4 54.7(14) . 6_465
C15C O4C Zr5 93(2) . 13_465
C15C O4C Zr6 143(2) . 5_455
Zr4 C15C Zr5 31.6(8) 6_465 13_465
Zr4 C15C O3C 44.5(14) 6_465 .
Zr4 C15C O4C 68(2) 6_465 .
Zr4 C15C C16C 164(5) 6_465 .
O3C C15C Zr5 70.3(13) . 13_465
O3C C15C C16C 127(2) . .
O4C C15C Zr5 49.1(18) . 13_465
O4C C15C O3C 113(3) . .
O4C C15C C16C 117.6(19) . .
C16C C15C Zr5 163(2) . 13_465
C15C C16C Zr4 7(2) . 6_465
C17C C16C Zr4 114.3(16) . 6_465
C17C C16C C15C 116(2) . .
C17C C16C C21C 120.0 . .
C21C C16C Zr4 124.4(17) . 6_465
C21C C16C C15C 124(2) . .
C16C C17C C18C 120.0 . .
C19C C18C C17C 120.0 . .
C18C C19C C20C 120.0 . .
C18C C19C C22C 122(3) . .
C20C C19C C22C 117(3) . .
C19C C20C C21C 120.0 . .
C20C C21C C16C 120.0 . .
C23C C22C C19C 114(3) . .
C23C C22C C27C 120.0 . .
C27C C22C C19C 126(3) . .
C22C C23C C24C 120.0 . .
C23C C24C C25C 120.0 . .
C24C C25C C25C 121.7 . 10_554
C26C C25C C24C 120.0 . .
C26C C25C C25C 89.8 . 10_554
C25C C26C C27C 120.0 . .
C26C C27C C22C 120.0 . .

loop_
_geom_bond_atom_site_label_1
_geom_bond_atom_site_label_2
_geom_bond_distance
_geom_bond_site_symmetry_2
Zr1 Zr2 3.5061(8) 2_665
Zr1 Zr2 3.5061(8) 9_666
Zr1 Zr2 3.5061(8) 10_556
Zr1 Zr2 3.5062(8) .
Zr1 O1 2.177(5) 11_655
Zr1 O1 2.177(5) .
Zr1 O1 2.177(5) 10_556
Zr1 O1 2.177(5) 4_656
Zr1 O5 2.190(8) .
Zr1 O5 2.190(8) 11_655
Zr1 O6 2.186(7) .
Zr1 O6 2.186(7) 10_556
Zr2 Zr1 3.5062(8) 9_666
Zr2 Zr2 3.541(2) 2_665
Zr2 Zr2 3.5439(15) 10_556
Zr2 O2 2.255(5) 9_666
Zr2 O2 2.255(5) 4_656
Zr2 O5 2.127(5) 3_566
Zr2 O5 2.127(5) .
Zr2 O6 2.120(4) .
Zr2 O6 2.120(4) 2_665
Zr2 O7 2.146(10) .
Zr2 O8 2.176(8) .
Zr3 Zr3 1.158(9) 10
Zr3 Zr6 2.085(7) 2_565
Zr3 O3 2.103(10) .
Zr3 O3 2.104(10) 11
Zr3 O16 1.784(14) 10
Zr3 O16 1.784(14) 4
Zr3 O3A 1.70(2) 4_554
Zr3 O3A 1.70(2) 10_554
Zr3 O3A 2.106(10) 11_556
Zr3 O11A 1.331(8) .
Zr3 O4B 1.82(3) 13_464
Zr3 O4B 1.82(3) 7_564
Zr4 Zr4 2.137(8) 12_565
Zr4 Zr5 1.239(7) 10
Zr4 O10 2.069(7) .
Zr4 O12 2.087(4) .
Zr4 O13 2.107(10) .
Zr4 O14 2.099(10) .
Zr4 O4A 1.953(19) 10_554
Zr4 O3B 1.12(4) 13_464
Zr4 C15B 1.54(4) 13_464
Zr4 O3C 0.97(2) 6_465
Zr4 O4C 1.44(3) 6_465
Zr4 C15C 1.268(19) 6_465
Zr5 Zr4 1.239(7) 10
Zr5 Zr5 2.034(8) 12_565
Zr5 Zr6 1.882(5) 9_565
Zr5 O9 1.437(9) 10
Zr5 O10 2.071(7) .
Zr5 O10 1.159(6) 10
Zr5 O12A 2.048(4) 9_565
Zr5 O3B 1.04(3) 6_466
Zr5 O4B 1.53(3) 6_466
Zr5 C15B 1.33(3) 6_466
Zr5 O3C 2.09(2) 13_465
Zr5 O4C 1.61(4) 13_465
Zr6 Zr3 2.085(7) 2_565
Zr6 Zr5 1.882(5) 9_565
Zr6 Zr5 1.882(5) 3_565
Zr6 Zr6 1.292(9) 10
Zr6 O9 2.042(12) 2_565
Zr6 O9 2.042(12) 12_565
Zr6 O11 2.017(13) 2_565
Zr6 O11A 2.047(15) 9_565
Zr6 O11A 1.054(12) 2_565
Zr6 O12A 1.454(4) .
Zr6 O4B 1.74(3) 8_444
Zr6 O4B 1.74(3) 14_544
O1 C1 1.252(10) .
O2 Zr2 2.255(5) 9_666
O2 C1 1.249(9) .
O3 O16 1.72(4) 10
O3 C15 1.305(10) .
O4 C15 1.303(10) .
O5 Zr2 2.127(5) 10_556
O6 Zr2 2.120(4) 2_665
O9 Zr3 2.464(10) 10
O9 Zr5 1.437(9) 10
O9 Zr6 2.393(12) 9_565
O9 Zr6 2.042(12) 2_565
O9 O9 1.21(2) 10
O9 O16 0.88(2) 10
O9 O16 1.80(4) .
O10 Zr4 2.069(7) 12_565
O10 Zr5 1.159(6) 3_565
O10 Zr5 1.159(6) 10
O10 Zr5 2.071(7) 12_565
O10 Zr6 2.474(9) 10
O10 Zr6 2.116(8) 2_565
O10 Zr6 2.474(9) 9_565
O10 O10 1.273(17) 10
O11 Zr4 2.204(6) 11
O11 Zr5 2.559(10) 10
O11 Zr5 2.559(10) 4
O11 Zr6 2.017(13) 2_565
O12 Zr4 2.087(4) 12_565
O12 Zr4 2.087(4) 11
O12 Zr4 2.087(4) 2_565
O12 Zr5 2.305(8) 4
O12 Zr5 2.305(8) 10
O12 Zr5 2.305(8) 9_565
O12 Zr5 2.305(8) 3_565
O12 Zr6 2.131(9) 2_565
O14 Zr5 2.493(16) 10
O14 O15 1.59(5) 10
O15 Zr4 2.567(16) 10
O15 O14 1.59(5) 10
O15 O15 1.77(5) 10
O16 Zr3 1.784(14) 10
O16 Zr4 2.46(2) 10
O16 Zr6 2.407(14) 9_565
O16 O3 1.72(4) 10
O16 O9 0.88(2) 10
C1 C2 1.499(8) .
C2 C3 1.3900 .
C2 C7 1.3900 .
C2 C3A 1.386(8) .
C2 C7A 1.391(8) .
C3 C4 1.3900 .
C4 C5 1.3900 .
C5 C6 1.3900 .
C5 C8 1.515(6) .
C5 C4A 1.394(8) .
C5 C6A 1.393(8) .
C6 C7 1.3900 .
C8 C9 1.3900 .
C8 C13 1.3900 .
C8 C9A 1.384(8) .
C8 C13A 1.388(8) .
C9 C10 1.3900 .
C10 C11 1.3900 .
C11 C12 1.3900 .
C11 C14 1.509(7) .
C11 C10A 1.392(8) .
C11 C12A 1.385(8) .
C12 C13 1.3900 .
C14 C11 1.509(9) 6
C14 C14 1.35(2) 13
C15 C16 1.501(10) .
C16 C17 1.3900 .
C16 C21 1.3900 .
C17 C18 1.3900 .
C18 C19 1.3900 .
C19 C20 1.3900 .
C19 C22 1.509(10) .
C20 C21 1.3900 .
C22 C23 1.3900 .
C22 C27 1.3900 .
C23 C24 1.3900 .
C24 C24 1.78(6) 10_554
C24 C25 1.3900 .
C24 C26 1.91(6) 6_465
C25 C25 1.97(6) 13_464
C25 C25 1.83(6) 10_554
C25 C25 0.73(7) 6_465
C25 C26 1.24(4) 6_465
C25 C26 1.3900 .
C26 C24 1.91(6) 6_465
C26 C26 1.92(8) 6_465
C26 C27 1.3900 .
C28 C28 2.02(4) 13_464
C28 C29 1.408(10) 10_554
C28 C29 1.408(10) .
C29 C29 1.96(5) 6_465
O3A Zr3 1.70(2) 10_554
O3A Zr3 2.106(10) 1_554
O3A O3A 1.33(5) 10_553
O3A C15A 1.290(10) .
O4A Zr3 2.66(4) 10_554
O4A Zr4 1.953(19) 10_554
O4A Zr5 2.162(10) 1_554
O4A C15A 1.296(10) .
O11A Zr3 2.129(13) 10
O11A Zr4 2.492(8) 11
O11A Zr5 2.197(7) 10
O11A Zr5 2.197(7) 4
O11A Zr6 1.054(12) 2_565
O11A Zr6 2.047(15) 9_565
O12A Zr4 2.532(9) 12_565
O12A Zr4 2.532(9) 2_565
O12A Zr4 2.532(9) 11
O12A Zr5 2.048(4) 3_565
O12A Zr5 2.048(4) 9_565
O12A Zr5 2.048(4) 4
O12A Zr5 2.048(4) 10
O12A Zr6 2.139(12) 10
O12A Zr6 1.454(4) 2_565
O12A Zr6 2.139(12) 9_565
C3A C4A 1.387(8) .
C6A C7A 1.390(8) .
C9A C10A 1.399(8) .
C12A C13A 1.392(8) .
C15A Zr3 2.40(4) 10_554
C15A C16A 1.492(10) .
C16A C17A 1.3900 .
C16A C21A 1.3900 .
C17A C18A 1.3900 .
C18A C19A 1.3900 .
C19A C20A 1.3900 .
C19A C22A 1.497(10) .
C20A C21A 1.3900 .
C22A C23A 1.3900 .
C22A C27A 1.3900 .
C23A C24A 1.3900 .
C24A C25A 1.3900 .
C25A C24A 1.77(4) 6_465
C25A C25A 0.95(6) 6_465
C25A C26A 1.3900 .
C26A C27A 1.3900 .
O3B Zr4 1.12(4) 13_464
O3B Zr4 2.25(2) 8_454
O3B Zr5 2.169(10) 15_454
O3B Zr5 1.04(3) 6_464
O3B O3B 1.78(3) 12_575
O3B C15B 1.319(10) .
O4B Zr3 2.15(3) 6_464
O4B Zr3 1.82(3) 13_464
O4B Zr4 2.28(3) 13_464
O4B Zr5 1.53(3) 6_464
O4B Zr5 2.24(3) 13_464
O4B Zr6 1.74(3) 14_454
O4B Zr6 2.121(10) 5_454
O4B O4B 1.15(6) 10_553
O4B C15B 1.312(11) .
C15B Zr4 1.54(4) 13_464
C15B Zr5 1.33(3) 6_464
C15B Zr6 2.61(3) 14_454
C15B C16B 1.511(10) .
C16B Zr4 2.43(2) 13_464
C16B Zr5 2.775(17) 6_464
C16B C17B 1.3900 .
C16B C21B 1.3900 .
C17B C18B 1.3900 .
C18B C19B 1.3900 .
C19B C20B 1.3900 .
C19B C22B 1.504(10) .
C20B C21B 1.3900 .
C22B C23B 1.3900 .
C22B C27B 1.3900 .
C23B C24B 1.3900 .
C24B C25B 1.3900 .
C25B C26B 1.3900 .
C26B C27B 1.3900 .
O3C Zr4 2.166(10) 15_455
O3C Zr4 0.97(2) 6_465
O3C Zr5 2.09(2) 13_465
O3C O3C 1.75(3) 12_575
O3C C15C 1.306(10) .
O4C Zr3 2.24(3) 6_465
O4C Zr4 1.44(3) 6_465
O4C Zr5 1.61(4) 13_465
O4C Zr6 2.106(10) 5_455
O4C C15C 1.304(10) .
C15C Zr4 1.268(19) 6_465
C15C Zr5 2.13(2) 13_465
C15C C16C 1.508(10) .
C16C Zr4 2.750(17) 6_465
C16C C17C 1.3900 .
C16C C21C 1.3900 .
C17C C18C 1.3900 .
C18C C19C 1.3900 .
C19C C20C 1.3900 .
C19C C22C 1.516(10) .
C20C C21C 1.3900 .
C22C C23C 1.3900 .
C22C C27C 1.3900 .
C23C C24C 1.3900 .
C24C C25C 1.3900 .
C25C C25C 1.71(6) 10_554
C25C C26C 1.3900 .
C26C C27C 1.3900 .

loop_
_platon_squeeze_void_nr
_platon_squeeze_void_average_x
_platon_squeeze_void_average_y
_platon_squeeze_void_average_z
_platon_squeeze_void_volume
_platon_squeeze_void_count_electrons
_platon_squeeze_void_content
1 -0.014 0.000 -0.064 2724 982 ' '
2 0.489 0.500 -0.117 2721 981 ' '
